data_1555505
loop_
_publ_author_name
'Inouye, Masahiko'
'Yoshizawa, Atsushi'
'Shibata, Mari'
'Yonenaga, Yuki'
'Fujimoto, Kazuhisa'
'Sakata, Takuma'
'Matsumoto, Shinya'
'Shiro, Motoo'

_publ_section_title
;
 Cyclodextrin-Isolated Alkynylpyrenes as UV-Stable and Blue-Light-Emitting
 Molecules Even in Condensed States.
;
_journal_issue 9
_journal_name_full 'Organic letters'
_journal_page_first 1960
_journal_page_last 1963
_journal_paper_doi 10.1021/acs.orglett.6b00420
_journal_volume 18
_journal_year 2016
_chemical_absolute_configuration rm
_chemical_formula_moiety '2(C54 H96 O30), C50 H50 N4 O12, 3(C2 H6 O S)'
_chemical_formula_sum 'C164 H260 N4 O75 S3'
_chemical_formula_weight 3584.02
_space_group_crystal_system orthorhombic
_space_group_IT_number 19
_space_group_name_Hall 'P 2ac 2ab'
_space_group_name_H-M_alt 'P 21 21 21'
_atom_sites_solution_hydrogens geom
_atom_sites_solution_primary direct
_atom_sites_solution_secondary difmap
_cell_angle_alpha 90.0000
_cell_angle_beta 90.0000
_cell_angle_gamma 90.0000
_cell_formula_units_Z 4
_cell_length_a 18.0825(3)
_cell_length_b 18.5554(3)
_cell_length_c 56.7015(10)
_cell_measurement_reflns_used 88824
_cell_measurement_temperature 296
_cell_measurement_theta_max 44.42
_cell_measurement_theta_min 3.12
_cell_volume 19024.9(6)
_computing_cell_refinement 'PROCESS AUTO (Rigaku, 1998)'
_computing_data_collection 'PROCESS AUTO (Rigaku, 1998)'
_computing_data_reduction 'PROCESS AUTO (Rigaku, 1998)'
_computing_molecular_graphics 'CrystalStructure 4.1 (Rigaku & RAC, 2014)'
_computing_publication_material 'CrystalStructure 4.1 (Rigaku & RAC, 2014)'
_computing_structure_refinement 'SHELXL2014 (Sheldrick, 2014)'
_computing_structure_solution 'SHELXS2013 (Sheldrick, 2008)'
_diffrn_ambient_temperature 296
_diffrn_detector_area_resol_mean 10.000
_diffrn_measured_fraction_theta_full 0.996
_diffrn_measured_fraction_theta_max 0.996
_diffrn_measurement_device_type 'Rigaku R-AXIS RAPID'
_diffrn_measurement_method \w
_diffrn_radiation_type 'Cu K\a'
_diffrn_radiation_wavelength 1.54187
_diffrn_reflns_av_R_equivalents 0.0495
_diffrn_reflns_Laue_measured_fraction_full 0.996
_diffrn_reflns_Laue_measured_fraction_max 0.996
_diffrn_reflns_limit_h_max 16
_diffrn_reflns_limit_h_min -16
_diffrn_reflns_limit_k_max 16
_diffrn_reflns_limit_k_min -16
_diffrn_reflns_limit_l_max 51
_diffrn_reflns_limit_l_min -51
_diffrn_reflns_number 111838
_diffrn_reflns_point_group_measured_fraction_full 0.997
_diffrn_reflns_point_group_measured_fraction_max 0.996
_diffrn_reflns_theta_full 44.428
_diffrn_reflns_theta_max 44.428
_diffrn_reflns_theta_min 3.118
_diffrn_standards_number 0
_exptl_absorpt_coefficient_mu 1.123
_exptl_absorpt_correction_T_max 0.894
_exptl_absorpt_correction_T_min 0.653
_exptl_absorpt_correction_type multi-scan
_exptl_absorpt_process_details 'ABSCOR (Rigaku, 1995)'
_exptl_crystal_colour transparent
_exptl_crystal_density_diffrn 1.251
_exptl_crystal_density_method 'not measured'
_exptl_crystal_description block
_exptl_crystal_F_000 7680.00
_exptl_crystal_size_max 0.64
_exptl_crystal_size_mid 0.29
_exptl_crystal_size_min 0.28
_refine_diff_density_max 0.69
_refine_diff_density_min -0.54
_refine_ls_abs_structure_details
;
 Flack x determined using 4901 quotients [(I+)-(I-)]/[(I+)+(I-)]
 (Parsons, Flack and Wagner, Acta Cryst. B69 (2013) 249-259).
;
_refine_ls_abs_structure_Flack 0.236(12)
_refine_ls_extinction_method none
_refine_ls_goodness_of_fit_ref 1.021
_refine_ls_hydrogen_treatment constr
_refine_ls_number_parameters 1123
_refine_ls_number_reflns 14870
_refine_ls_number_restraints 1647
_refine_ls_R_factor_all 0.1086
_refine_ls_R_factor_gt 0.0997
_refine_ls_shift/su_max 0.001
_refine_ls_structure_factor_coef Fsqd
_refine_ls_weighting_details 'w = 1/[\s^2^(Fo^2^)+(0.1547P)^2^+55.2724P] where P=(Fo^2^+2Fc^2^)/3'
_refine_ls_weighting_scheme calc
_refine_ls_wR_factor_gt 0.2617
_refine_ls_wR_factor_ref 0.2703
_reflns_Friedel_coverage 0.815
_reflns_Friedel_fraction_full 0.997
_reflns_Friedel_fraction_max 0.996
_reflns_number_gt 13141
_reflns_number_total 14870
_reflns_threshold_expression F^2^>2.0\s(F^2^)
_cod_data_source_file ol6b00420_si_002.cif
_cod_data_source_block '[3]rotaxane_(MS0026)'
_cod_database_code 1555505
_verf_thetm01_alert_3_a
;
PROBLEM: The value of sine(theta_max)/wavelength is less than 0.550
         Calculated sin(theta_max)/wavelength = 0.4540
RESPONSE: Refinement was parformed using the low-resolution reflection data, 
          see _publ_section_exptl_
;
_verf_plat201_alert_2_a
;
PROBLEM: Isotropic non-H Atoms in Main Residue(s) ....... 168 Report
RESPONSE: Refinement was parformed using the low-resolution reflection data, 
          see _publ_section_exptl_
;
_verf_plat340_alert_3_b
;
PROBLEM: Low Bond Precision on  C-C Bonds ............... 0.01353 Ang.  
RESPONSE: Refinement was parformed using the low-resolution reflection data, 
          see _publ_section_exptl_
;
_verf_plat413_alert_2_b
;
PROBLEM: Short Inter XH3 .. XHn     H15K   ..  H41     ..   1.94 Ang.
PROBLEM: Short Inter XH3 .. XHn     H16I   ..  H73B    ..   1.95 Ang.  
RESPONSE: All H---H contacts are not realistic because the atoms are 
          set at geometrically idealized positions and refined as a
          riding model.
;

loop_
_space_group_symop_id
_space_group_symop_operation_xyz
1 +X,+Y,+Z
2 1/2-X,-Y,1/2+Z
3 1/2+X,1/2-Y,-Z
4 -X,1/2+Y,1/2-Z

loop_
_atom_site_label
_atom_site_type_symbol
_atom_site_fract_x
_atom_site_fract_y
_atom_site_fract_z
_atom_site_U_iso_or_equiv
_atom_site_adp_type
_atom_site_occupancy
_atom_site_site_symmetry_order
_atom_site_calc_flag
_atom_site_refinement_flags_posn
_atom_site_refinement_flags_adp
_atom_site_refinement_flags_occupancy
_atom_site_disorder_assembly
_atom_site_disorder_group
O1 O 0.3255(4) 0.5025(4) 0.79778(15) 0.066(3) Uiso 1 1 d D . . . .
O2 O 0.3337(4) 0.6369(4) 0.77570(11) 0.094(3) Uiso 1 1 d DG . . . .
O3 O 0.2733(5) 0.7221(3) 0.81199(14) 0.111(4) Uiso 1 1 d DG . . . .
O5 O 0.1960(3) 0.5172(3) 0.80106(11) 0.081(3) Uiso 1 1 d G . . . .
C1 C 0.2609(3) 0.5345(3) 0.78841(10) 0.080(5) Uiso 1 1 d DG . . . .
H1 H 0.2549 0.5178 0.7721 0.096 Uiso 1 1 calc R U . . .
C2 C 0.2683(3) 0.6152(3) 0.78807(8) 0.082(5) Uiso 1 1 d G . . . .
H2 H 0.2249 0.6361 0.7803 0.098 Uiso 1 1 calc R U . . .
C3 C 0.2734(3) 0.6442(3) 0.81293(9) 0.075(4) Uiso 1 1 d G . . . .
H3 H 0.3190 0.6272 0.8204 0.091 Uiso 1 1 calc R U . . .
C4 C 0.2067(4) 0.6207(3) 0.82748(9) 0.072(4) Uiso 1 1 d DG . . . .
H4 H 0.1620 0.6433 0.8211 0.086 Uiso 1 1 calc R U . . .
C5 C 0.1992(3) 0.5387(3) 0.82590(10) 0.069(4) Uiso 1 1 d G . . . .
H5 H 0.2420 0.5159 0.8335 0.083 Uiso 1 1 calc R U . . .
C63 C 0.1287(4) 0.5108(4) 0.83704(14) 0.085(5) Uiso 1 1 d DG . . . .
H63A H 0.1233 0.4600 0.8334 0.101 Uiso 1 1 calc R U . . .
H63B H 0.1320 0.5158 0.8540 0.101 Uiso 1 1 calc R U . . .
C61 C 0.3262(11) 0.6322(11) 0.7511(2) 0.116(7) Uiso 1 1 d D . . . .
H61A H 0.3714 0.6473 0.7437 0.139 Uiso 1 1 calc R U . . .
H61B H 0.3156 0.5833 0.7467 0.139 Uiso 1 1 calc R U . . .
H61C H 0.2865 0.6629 0.7460 0.139 Uiso 1 1 calc R U . . .
C62 C 0.3394(10) 0.7493(15) 0.8210(5) 0.178(11) Uiso 1 1 d D . . . .
H62A H 0.3386 0.8010 0.8203 0.213 Uiso 1 1 calc R U . . .
H62B H 0.3449 0.7343 0.8371 0.213 Uiso 1 1 calc R U . . .
H62C H 0.3801 0.7315 0.8119 0.213 Uiso 1 1 calc R U . . .
O4 O 0.0670(7) 0.5478(7) 0.8290(2) 0.122(4) Uiso 1 1 d D . . . .
C64 C 0.0124(15) 0.5081(17) 0.8174(6) 0.211(14) Uiso 1 1 d D . . . .
H64A H -0.0270 0.5396 0.8127 0.253 Uiso 1 1 calc R U . . .
H64B H 0.0333 0.4856 0.8036 0.253 Uiso 1 1 calc R U . . .
H64C H -0.0065 0.4717 0.8278 0.253 Uiso 1 1 calc R U . . .
O6 O 0.2169(5) 0.6426(5) 0.85107(13) 0.070(3) Uiso 1 1 d D . . . .
O7 O 0.2064(4) 0.7945(3) 0.85846(10) 0.080(3) Uiso 1 1 d DG . . . .
O8 O 0.2349(5) 0.7975(3) 0.90770(11) 0.093(3) Uiso 1 1 d DG . . . .
O10 O 0.1235(3) 0.6272(3) 0.87925(11) 0.084(3) Uiso 1 1 d G . . . .
C6 C 0.1548(4) 0.6746(3) 0.86233(9) 0.064(4) Uiso 1 1 d DG . . . .
H6 H 0.1173 0.6849 0.8503 0.077 Uiso 1 1 calc R U . . .
C7 C 0.1747(3) 0.7434(3) 0.87433(8) 0.074(4) Uiso 1 1 d G . . . .
H7 H 0.1293 0.7644 0.8808 0.089 Uiso 1 1 calc R U . . .
C8 C 0.2276(3) 0.7318(3) 0.89434(9) 0.067(4) Uiso 1 1 d G . . . .
H8 H 0.2761 0.7194 0.8878 0.080 Uiso 1 1 calc R U . . .
C9 C 0.2042(4) 0.6727(3) 0.91094(9) 0.075(4) Uiso 1 1 d DG . . . .
H9 H 0.1649 0.6921 0.9210 0.090 Uiso 1 1 calc R U . . .
C10 C 0.1728(4) 0.6080(3) 0.89828(12) 0.075(4) Uiso 1 1 d G . . . .
H10 H 0.2138 0.5795 0.8919 0.090 Uiso 1 1 calc R U . . .
C67 C 0.1273(6) 0.5604(4) 0.91467(15) 0.115(7) Uiso 1 1 d G . . . .
H67A H 0.1552 0.5508 0.9289 0.138 Uiso 0.76(2) 1 calc R U P A 1
H67B H 0.0822 0.5853 0.9191 0.138 Uiso 0.76(2) 1 calc R U P A 1
H67C H 0.1183 0.5142 0.9072 0.138 Uiso 0.24(2) 1 calc R U P A 2
H67D H 0.1545 0.5518 0.9291 0.138 Uiso 0.24(2) 1 calc R U P A 2
C65 C 0.1561(9) 0.8196(11) 0.8415(3) 0.113(6) Uiso 1 1 d D . . . .
H65A H 0.1804 0.8537 0.8313 0.135 Uiso 1 1 calc R U . . .
H65B H 0.1384 0.7798 0.8323 0.135 Uiso 1 1 calc R U . . .
H65C H 0.1152 0.8426 0.8492 0.135 Uiso 1 1 calc R U . . .
C66 C 0.2982(9) 0.8387(11) 0.9032(4) 0.126(7) Uiso 1 1 d D . . . .
H66A H 0.2978 0.8810 0.9129 0.152 Uiso 1 1 calc R U . . .
H66B H 0.3415 0.8106 0.9066 0.152 Uiso 1 1 calc R U . . .
H66C H 0.2989 0.8526 0.8869 0.152 Uiso 1 1 calc R U . . .
O9A O 0.1102(9) 0.4984(10) 0.9043(3) 0.112(6) Uiso 0.76(2) 1 d D . P A 1
C68A C 0.0657(17) 0.4529(16) 0.9182(5) 0.154(13) Uiso 0.76(2) 1 d D . P A 1
H68A H 0.0554 0.4093 0.9097 0.185 Uiso 0.76(2) 1 calc R U P A 1
H68B H 0.0912 0.4415 0.9326 0.185 Uiso 0.76(2) 1 calc R U P A 1
H68C H 0.0200 0.4769 0.9219 0.185 Uiso 0.76(2) 1 calc R U P A 1
O9B O 0.071(3) 0.588(3) 0.9190(8) 0.097(18) Uiso 0.24(2) 1 d D . P A 2
C68B C 0.023(4) 0.550(4) 0.9341(13) 0.12(3) Uiso 0.24(2) 1 d D . P A 2
H68D H -0.0210 0.5776 0.9364 0.142 Uiso 0.24(2) 1 calc R U P A 2
H68E H 0.0109 0.5043 0.9271 0.142 Uiso 0.24(2) 1 calc R U P A 2
H68F H 0.0471 0.5420 0.9490 0.142 Uiso 0.24(2) 1 calc R U P A 2
O11 O 0.2642(5) 0.6549(6) 0.92567(14) 0.080(3) Uiso 1 1 d D . . . .
O12 O 0.3378(4) 0.7452(3) 0.95865(15) 0.101(4) Uiso 1 1 d DG . . . .
O13 O 0.4396(3) 0.6430(4) 0.97912(15) 0.099(3) Uiso 1 1 d DG . . . .
O15 O 0.2414(3) 0.5724(3) 0.95568(11) 0.089(3) Uiso 1 1 d G . . . .
C11 C 0.2544(3) 0.6461(3) 0.95035(12) 0.079(5) Uiso 1 1 d DG . . . .
H11 H 0.2110 0.6741 0.9552 0.095 Uiso 1 1 calc R U . . .
C12 C 0.3192(3) 0.6716(3) 0.96388(10) 0.086(5) Uiso 1 1 d G . . . .
H12 H 0.3062 0.6692 0.9806 0.103 Uiso 1 1 calc R U . . .
C13 C 0.3876(3) 0.6271(3) 0.96050(11) 0.078(5) Uiso 1 1 d G . . . .
H13 H 0.4100 0.6394 0.9453 0.093 Uiso 1 1 calc R U . . .
C14 C 0.3730(3) 0.5466(3) 0.96124(12) 0.072(4) Uiso 1 1 d DG . . . .
H14 H 0.3730 0.5284 0.9775 0.086 Uiso 1 1 calc R U . . .
C15 C 0.3030(4) 0.5262(3) 0.94856(11) 0.083(5) Uiso 1 1 d G . . . .
H15 H 0.3108 0.5311 0.9315 0.100 Uiso 1 1 calc R U . . .
C71 C 0.2766(5) 0.4500(3) 0.95391(16) 0.092(5) Uiso 1 1 d DG . . . .
H71A H 0.2287 0.4419 0.9467 0.110 Uiso 1 1 calc R U . . .
H71B H 0.3113 0.4152 0.9475 0.110 Uiso 1 1 calc R U . . .
C69 C 0.2915(10) 0.7989(9) 0.9680(3) 0.118(7) Uiso 1 1 d D . . . .
H69A H 0.3094 0.8454 0.9633 0.142 Uiso 1 1 calc R U . . .
H69B H 0.2421 0.7923 0.9622 0.142 Uiso 1 1 calc R U . . .
H69C H 0.2914 0.7956 0.9849 0.142 Uiso 1 1 calc R U . . .
C70 C 0.4937(11) 0.6952(10) 0.9737(4) 0.136(8) Uiso 1 1 d D . . . .
H70A H 0.5255 0.7021 0.9870 0.163 Uiso 1 1 calc R U . . .
H70B H 0.5224 0.6791 0.9604 0.163 Uiso 1 1 calc R U . . .
H70C H 0.4699 0.7399 0.9698 0.163 Uiso 1 1 calc R U . . .
O14 O 0.2713(8) 0.4415(9) 0.9782(2) 0.136(5) Uiso 1 1 d D . . . .
C72 C 0.264(2) 0.3699(12) 0.9863(6) 0.224(15) Uiso 1 1 d D . . . .
H72A H 0.2612 0.3698 1.0032 0.269 Uiso 1 1 calc R U . . .
H72B H 0.2205 0.3487 0.9798 0.269 Uiso 1 1 calc R U . . .
H72C H 0.3068 0.3425 0.9815 0.269 Uiso 1 1 calc R U . . .
O16 O 0.4315(5) 0.5150(5) 0.94764(16) 0.079(3) Uiso 1 1 d D . . . .
O17 O 0.5788(4) 0.5500(3) 0.95271(13) 0.123(4) Uiso 1 1 d DG . . . .
O18 O 0.6347(3) 0.4669(4) 0.91496(12) 0.082(3) Uiso 1 1 d DG . . . .
O20 O 0.4572(3) 0.3944(3) 0.95444(10) 0.083(3) Uiso 1 1 d G . . . .
C16 C 0.4797(3) 0.4657(3) 0.95860(10) 0.080(5) Uiso 1 1 d DG . . . .
H16 H 0.4799 0.4746 0.9756 0.096 Uiso 1 1 calc R U . . .
C17 C 0.5565(3) 0.4765(3) 0.94916(9) 0.077(4) Uiso 1 1 d G . . . .
H17 H 0.5906 0.4447 0.9576 0.092 Uiso 1 1 calc R U . . .
C18 C 0.5604(3) 0.4597(3) 0.92313(8) 0.073(4) Uiso 1 1 d G . . . .
H18 H 0.5285 0.4932 0.9145 0.087 Uiso 1 1 calc R U . . .
C19 C 0.5337(3) 0.3819(3) 0.91892(10) 0.069(4) Uiso 1 1 d DG . . . .
H19 H 0.5674 0.3483 0.9268 0.083 Uiso 1 1 calc R U . . .
C20 C 0.4566(3) 0.3745(3) 0.92948(11) 0.073(4) Uiso 1 1 d G . . . .
H20 H 0.4237 0.4080 0.9212 0.088 Uiso 1 1 calc R U . . .
C75 C 0.4232(4) 0.3009(4) 0.92810(16) 0.108(6) Uiso 1 1 d DG . . . .
H75A H 0.3760 0.3010 0.9363 0.130 Uiso 1 1 calc R U . . .
H75B H 0.4140 0.2890 0.9117 0.130 Uiso 1 1 calc R U . . .
C73 C 0.6504(9) 0.5550(16) 0.9621(5) 0.181(11) Uiso 1 1 d D . . . .
H73A H 0.6632 0.6048 0.9642 0.217 Uiso 1 1 calc R U . . .
H73B H 0.6521 0.5307 0.9770 0.217 Uiso 1 1 calc R U . . .
H73C H 0.6849 0.5328 0.9514 0.217 Uiso 1 1 calc R U . . .
C74 C 0.6443(10) 0.5022(10) 0.8932(2) 0.103(6) Uiso 1 1 d D . . . .
H74A H 0.6960 0.5040 0.8894 0.123 Uiso 1 1 calc R U . . .
H74B H 0.6184 0.4763 0.8811 0.123 Uiso 1 1 calc R U . . .
H74C H 0.6251 0.5503 0.8943 0.123 Uiso 1 1 calc R U . . .
O19 O 0.4680(7) 0.2494(7) 0.9378(2) 0.121(4) Uiso 1 1 d D . . . .
C76 C 0.4257(17) 0.1881(13) 0.9432(6) 0.214(14) Uiso 1 1 d D . . . .
H76A H 0.4569 0.1519 0.9501 0.257 Uiso 1 1 calc R U . . .
H76B H 0.3875 0.2008 0.9542 0.257 Uiso 1 1 calc R U . . .
H76C H 0.4036 0.1697 0.9290 0.257 Uiso 1 1 calc R U . . .
O21 O 0.5328(5) 0.3673(4) 0.89450(13) 0.064(3) Uiso 1 1 d D . . . .
O22 O 0.6744(3) 0.3387(4) 0.87636(11) 0.091(3) Uiso 1 1 d DG . . . .
O23 O 0.6339(3) 0.3424(4) 0.82798(9) 0.080(3) Uiso 1 1 d DG . . . .
O25 O 0.4910(3) 0.2598(3) 0.87745(9) 0.065(3) Uiso 1 1 d G . . . .
C21 C 0.5523(3) 0.2973(3) 0.88668(7) 0.062(4) Uiso 1 1 d DG . . . .
H21 H 0.5724 0.2701 0.9000 0.075 Uiso 1 1 calc R U . . .
C22 C 0.6104(2) 0.3018(3) 0.86766(8) 0.066(4) Uiso 1 1 d G . . . .
H22 H 0.6245 0.2530 0.8629 0.079 Uiso 1 1 calc R U . . .
C23 C 0.5810(3) 0.3420(3) 0.84656(8) 0.064(4) Uiso 1 1 d G . . . .
H23 H 0.5705 0.3918 0.8512 0.077 Uiso 1 1 calc R U . . .
C24 C 0.5097(3) 0.3073(3) 0.83754(8) 0.061(4) Uiso 1 1 d DG . . . .
H24 H 0.5213 0.2604 0.8305 0.073 Uiso 1 1 calc R U . . .
C25 C 0.4558(2) 0.2968(3) 0.85763(10) 0.061(4) Uiso 1 1 d G . . . .
H25 H 0.4381 0.3440 0.8629 0.074 Uiso 1 1 calc R U . . .
C79 C 0.3900(3) 0.2504(4) 0.85131(14) 0.076(4) Uiso 1 1 d DG . . . .
H79A H 0.3636 0.2371 0.8656 0.092 Uiso 1 1 calc R U . . .
H79B H 0.3564 0.2776 0.8413 0.092 Uiso 1 1 calc R U . . .
C77 C 0.7418(8) 0.3036(11) 0.8724(4) 0.121(7) Uiso 1 1 d D . . . .
H77A H 0.7815 0.3319 0.8787 0.145 Uiso 1 1 calc R U . . .
H77B H 0.7411 0.2573 0.8799 0.145 Uiso 1 1 calc R U . . .
H77C H 0.7491 0.2974 0.8557 0.145 Uiso 1 1 calc R U . . .
C78 C 0.6638(10) 0.4096(7) 0.8219(3) 0.101(6) Uiso 1 1 d D . . . .
H78A H 0.6986 0.4036 0.8093 0.121 Uiso 1 1 calc R U . . .
H78B H 0.6248 0.4412 0.8169 0.121 Uiso 1 1 calc R U . . .
H78C H 0.6885 0.4299 0.8353 0.121 Uiso 1 1 calc R U . . .
O24 O 0.4127(6) 0.1890(5) 0.83961(18) 0.090(3) Uiso 1 1 d D . . . .
C80 C 0.3534(10) 0.1533(12) 0.8286(4) 0.135(8) Uiso 1 1 d D . . . .
H80A H 0.3715 0.1110 0.8207 0.162 Uiso 1 1 calc R U . . .
H80B H 0.3176 0.1395 0.8402 0.162 Uiso 1 1 calc R U . . .
H80C H 0.3308 0.1849 0.8173 0.162 Uiso 1 1 calc R U . . .
O26 O 0.4797(5) 0.3533(5) 0.82001(13) 0.069(3) Uiso 1 1 d D . . . .
O27 O 0.5478(2) 0.3899(4) 0.77675(13) 0.094(3) Uiso 1 1 d DG . . . .
O28 O 0.4429(4) 0.4939(3) 0.76382(12) 0.077(3) Uiso 1 1 d DG . . . .
O30 O 0.3763(3) 0.3110(3) 0.79860(10) 0.071(3) Uiso 1 1 d G . . . .
C26 C 0.4543(3) 0.3230(3) 0.79827(10) 0.069(4) Uiso 1 1 d DG . . . .
H26 H 0.4800 0.2774 0.7953 0.083 Uiso 1 1 calc R U . . .
C27 C 0.4704(2) 0.3753(3) 0.77877(9) 0.071(4) Uiso 1 1 d G . . . .
H27 H 0.4523 0.3555 0.7638 0.086 Uiso 1 1 calc R U . . .
C28 C 0.4324(3) 0.4466(2) 0.78351(9) 0.066(4) Uiso 1 1 d G . . . .
H28 H 0.4547 0.4687 0.7975 0.079 Uiso 1 1 calc R U . . .
C29 C 0.3506(3) 0.4368(3) 0.78780(10) 0.060(4) Uiso 1 1 d DG . . . .
H29 H 0.3254 0.4285 0.7727 0.072 Uiso 1 1 calc R U . . .
C30 C 0.3342(3) 0.3753(3) 0.80444(9) 0.061(4) Uiso 1 1 d G . . . .
H30 H 0.3480 0.3904 0.8204 0.073 Uiso 1 1 calc R U . . .
C83 C 0.2539(3) 0.3525(4) 0.80475(14) 0.076(5) Uiso 1 1 d DG . . . .
H83A H 0.2491 0.3076 0.8134 0.091 Uiso 1 1 calc R U . . .
H83B H 0.2248 0.3888 0.8128 0.091 Uiso 1 1 calc R U . . .
C81 C 0.5875(11) 0.3338(9) 0.7659(4) 0.126(7) Uiso 1 1 d D . . . .
H81A H 0.6389 0.3466 0.7650 0.151 Uiso 1 1 calc R U . . .
H81B H 0.5821 0.2905 0.7750 0.151 Uiso 1 1 calc R U . . .
H81C H 0.5686 0.3261 0.7503 0.151 Uiso 1 1 calc R U . . .
C82 C 0.4940(9) 0.5502(8) 0.7674(3) 0.106(6) Uiso 1 1 d D . . . .
H82A H 0.4974 0.5789 0.7534 0.127 Uiso 1 1 calc R U . . .
H82B H 0.4778 0.5797 0.7803 0.127 Uiso 1 1 calc R U . . .
H82C H 0.5417 0.5301 0.7710 0.127 Uiso 1 1 calc R U . . .
O29 O 0.2271(6) 0.3432(6) 0.78204(16) 0.086(3) Uiso 1 1 d D . . . .
C84 C 0.1519(7) 0.3264(11) 0.7815(4) 0.118(7) Uiso 1 1 d D . . . .
H84A H 0.1363 0.3206 0.7654 0.141 Uiso 1 1 calc R U . . .
H84B H 0.1435 0.2824 0.7900 0.141 Uiso 1 1 calc R U . . .
H84C H 0.1242 0.3647 0.7887 0.141 Uiso 1 1 calc R U . . .
O31 O 0.7351(4) 0.8179(4) 0.79673(14) 0.059(2) Uiso 1 1 d D . . . .
O32 O 0.7315(3) 0.6753(3) 0.77749(12) 0.079(3) Uiso 1 1 d DG . . . .
O33 O 0.8425(4) 0.6111(2) 0.80719(13) 0.086(3) Uiso 1 1 d DG . . . .
O35 O 0.8624(3) 0.8206(2) 0.78856(10) 0.068(3) Uiso 1 1 d G . . . .
C31 C 0.7925(3) 0.7912(3) 0.78213(10) 0.060(4) Uiso 1 1 d DG . . . .
H31 H 0.7817 0.8040 0.7657 0.072 Uiso 1 1 calc R U . . .
C32 C 0.7984(3) 0.7109(2) 0.78406(8) 0.070(4) Uiso 1 1 d G . . . .
H32 H 0.8373 0.6950 0.7732 0.084 Uiso 1 1 calc R U . . .
C33 C 0.8193(3) 0.6865(2) 0.80844(8) 0.059(4) Uiso 1 1 d G . . . .
H33 H 0.7767 0.6911 0.8190 0.071 Uiso 1 1 calc R U . . .
C34 C 0.8845(3) 0.7273(3) 0.81857(9) 0.064(4) Uiso 1 1 d DG . . . .
H34 H 0.9308 0.7069 0.8125 0.076 Uiso 1 1 calc R U . . .
C35 C 0.8812(3) 0.8063(3) 0.81318(10) 0.061(4) Uiso 1 1 d G . . . .
H35 H 0.8436 0.8285 0.8233 0.073 Uiso 1 1 calc R U . . .
C87 C 0.9544(4) 0.8448(3) 0.81719(15) 0.084(5) Uiso 1 1 d DG . . . .
H87A H 0.9759 0.8288 0.8320 0.101 Uiso 1 1 calc R U . . .
H87B H 0.9885 0.8327 0.8046 0.101 Uiso 1 1 calc R U . . .
C85 C 0.7095(10) 0.6824(10) 0.7538(2) 0.097(5) Uiso 1 1 d D . . . .
H85A H 0.6642 0.6565 0.7513 0.117 Uiso 1 1 calc R U . . .
H85B H 0.7021 0.7324 0.7502 0.117 Uiso 1 1 calc R U . . .
H85C H 0.7473 0.6631 0.7437 0.117 Uiso 1 1 calc R U . . .
C86 C 0.7903(9) 0.5622(9) 0.8162(3) 0.110(6) Uiso 1 1 d D . . . .
H86A H 0.8091 0.5141 0.8148 0.132 Uiso 1 1 calc R U . . .
H86B H 0.7811 0.5729 0.8325 0.132 Uiso 1 1 calc R U . . .
H86C H 0.7451 0.5663 0.8074 0.132 Uiso 1 1 calc R U . . .
O34 O 0.9442(6) 0.9181(5) 0.8178(2) 0.101(4) Uiso 1 1 d D . . . .
C88 C 1.0101(9) 0.9593(10) 0.8173(4) 0.110(6) Uiso 1 1 d D . . . .
H88A H 0.9980 1.0097 0.8178 0.133 Uiso 1 1 calc R U . . .
H88B H 1.0401 0.9472 0.8307 0.133 Uiso 1 1 calc R U . . .
H88C H 1.0368 0.9490 0.8031 0.133 Uiso 1 1 calc R U . . .
O36 O 0.8812(4) 0.7189(5) 0.84367(13) 0.063(2) Uiso 1 1 d D . . . .
O37 O 0.8792(5) 0.5851(3) 0.86654(14) 0.116(4) Uiso 1 1 d DG . . . .
O38 O 0.8640(6) 0.6336(4) 0.91374(13) 0.146(5) Uiso 1 1 d DG . . . .
O40 O 0.9820(3) 0.7532(3) 0.86616(10) 0.068(3) Uiso 1 1 d G . . . .
C36 C 0.9434(4) 0.6945(3) 0.85625(9) 0.070(4) Uiso 1 1 d DG . . . .
H36 H 0.9764 0.6692 0.8453 0.085 Uiso 1 1 calc R U . . .
C37 C 0.9218(3) 0.6438(3) 0.87569(10) 0.077(4) Uiso 1 1 d G . . . .
H37 H 0.9668 0.6246 0.8830 0.092 Uiso 1 1 calc R U . . .
C38 C 0.8769(3) 0.6816(3) 0.89418(11) 0.094(5) Uiso 1 1 d G . . . .
H38 H 0.8292 0.6957 0.8874 0.113 Uiso 1 1 calc R U . . .
C39 C 0.9155(4) 0.7483(3) 0.90358(10) 0.072(4) Uiso 1 1 d DG . . . .
H39 H 0.9601 0.7322 0.9118 0.087 Uiso 1 1 calc R U . . .
C40 C 0.9402(4) 0.7957(3) 0.88305(12) 0.065(4) Uiso 1 1 d G . . . .
H40 H 0.8970 0.8170 0.8753 0.079 Uiso 1 1 calc R U . . .
C91 C 0.9923(5) 0.8549(3) 0.89122(16) 0.104(6) Uiso 1 1 d DG . . . .
H91A H 0.9661 0.8854 0.9023 0.125 Uiso 0.49(2) 1 calc R U P B 3
H91B H 1.0332 0.8329 0.8996 0.125 Uiso 0.49(2) 1 calc R U P B 3
H91C H 1.0065 0.8817 0.8772 0.125 Uiso 0.51(2) 1 calc R U P B 4
H91D H 0.9631 0.8874 0.9009 0.125 Uiso 0.51(2) 1 calc R U P B 4
C89 C 0.9091(19) 0.5170(11) 0.8716(6) 0.222(15) Uiso 1 1 d D . . . .
H89A H 0.8780 0.4802 0.8650 0.267 Uiso 1 1 calc R U . . .
H89B H 0.9577 0.5134 0.8649 0.267 Uiso 1 1 calc R U . . .
H89C H 0.9120 0.5107 0.8884 0.267 Uiso 1 1 calc R U . . .
C90 C 0.7880(8) 0.6313(16) 0.9184(5) 0.182(11) Uiso 1 1 d D . . . .
H90A H 0.7788 0.5994 0.9314 0.219 Uiso 1 1 calc R U . . .
H90B H 0.7708 0.6788 0.9223 0.219 Uiso 1 1 calc R U . . .
H90C H 0.7623 0.6141 0.9047 0.219 Uiso 1 1 calc R U . . .
O39A O 1.0202(11) 0.8973(10) 0.8736(3) 0.080(8) Uiso 0.49(2) 1 d D . P B 3
C92A C 1.0708(18) 0.9480(17) 0.8825(7) 0.095(13) Uiso 0.49(2) 1 d D . P B 3
H92A H 1.0895 0.9769 0.8698 0.115 Uiso 0.49(2) 1 calc R U P B 3
H92B H 1.0465 0.9784 0.8938 0.115 Uiso 0.49(2) 1 calc R U P B 3
H92C H 1.1111 0.9233 0.8900 0.115 Uiso 0.49(2) 1 calc R U P B 3
O39B O 1.0552(11) 0.8416(15) 0.9033(5) 0.133(11) Uiso 0.51(2) 1 d D . P B 4
C92B C 1.088(3) 0.911(2) 0.9041(10) 0.18(2) Uiso 0.51(2) 1 d D . P B 4
H92D H 1.1339 0.9081 0.9124 0.211 Uiso 0.51(2) 1 calc R U P B 4
H92E H 1.0965 0.9275 0.8883 0.211 Uiso 0.51(2) 1 calc R U P B 4
H92F H 1.0552 0.9435 0.9121 0.211 Uiso 0.51(2) 1 calc R U P B 4
O41 O 0.8711(5) 0.7848(5) 0.92013(14) 0.074(3) Uiso 1 1 d D . . . .
O42 O 0.8376(4) 0.7158(3) 0.96321(14) 0.105(4) Uiso 1 1 d DG . . . .
O43 O 0.7370(3) 0.8177(4) 0.98082(13) 0.083(3) Uiso 1 1 d DG . . . .
O45 O 0.9156(3) 0.8840(3) 0.94146(10) 0.080(3) Uiso 1 1 d G . . . .
C41 C 0.9031(3) 0.8091(3) 0.94166(11) 0.080(5) Uiso 1 1 d DG . . . .
H41 H 0.9506 0.7846 0.9439 0.096 Uiso 1 1 calc R U . . .
C42 C 0.8538(3) 0.7912(3) 0.96208(9) 0.080(5) Uiso 1 1 d G . . . .
H42 H 0.8785 0.8055 0.9767 0.096 Uiso 1 1 calc R U . . .
C43 C 0.7813(2) 0.8308(3) 0.96031(10) 0.075(4) Uiso 1 1 d G . . . .
H43 H 0.7546 0.8130 0.9464 0.091 Uiso 1 1 calc R U . . .
C44 C 0.7926(3) 0.9112(3) 0.95767(11) 0.061(4) Uiso 1 1 d DG . . . .
H44 H 0.8105 0.9313 0.9726 0.073 Uiso 1 1 calc R U . . .
C45 C 0.8479(3) 0.9270(3) 0.93831(10) 0.062(4) Uiso 1 1 d G . . . .
H45 H 0.8258 0.9161 0.9229 0.074 Uiso 1 1 calc R U . . .
C95 C 0.8755(5) 1.0043(3) 0.93855(15) 0.086(5) Uiso 1 1 d DG . . . .
H95A H 0.9170 1.0092 0.9278 0.103 Uiso 1 1 calc R U . . .
H95B H 0.8364 1.0363 0.9333 0.103 Uiso 1 1 calc R U . . .
C93 C 0.8971(11) 0.6747(13) 0.9718(5) 0.171(10) Uiso 1 1 d D . . . .
H93A H 0.8833 0.6248 0.9722 0.205 Uiso 1 1 calc R U . . .
H93B H 0.9391 0.6808 0.9617 0.205 Uiso 1 1 calc R U . . .
H93C H 0.9094 0.6905 0.9875 0.205 Uiso 1 1 calc R U . . .
C94 C 0.6736(8) 0.7751(10) 0.9773(4) 0.117(7) Uiso 1 1 d D . . . .
H94A H 0.6478 0.7695 0.9920 0.140 Uiso 1 1 calc R U . . .
H94B H 0.6418 0.7982 0.9660 0.140 Uiso 1 1 calc R U . . .
H94C H 0.6879 0.7286 0.9714 0.140 Uiso 1 1 calc R U . . .
O44 O 0.8971(6) 1.0229(6) 0.96103(17) 0.097(3) Uiso 1 1 d D . . . .
C96 C 0.9219(15) 1.0946(9) 0.9623(5) 0.166(10) Uiso 1 1 d D . . . .
H96A H 0.9364 1.1053 0.9783 0.200 Uiso 1 1 calc R U . . .
H96B H 0.9635 1.1009 0.9520 0.200 Uiso 1 1 calc R U . . .
H96C H 0.8828 1.1265 0.9577 0.200 Uiso 1 1 calc R U . . .
O46 O 0.7232(4) 0.9420(4) 0.95200(14) 0.061(2) Uiso 1 1 d D . . . .
O47 O 0.5936(3) 0.9429(3) 0.98194(10) 0.083(3) Uiso 1 1 d DG . . . .
O48 O 0.4987(2) 1.0146(4) 0.94998(11) 0.073(3) Uiso 1 1 d DG . . . .
O50 O 0.7171(2) 1.0672(3) 0.95162(10) 0.071(3) Uiso 1 1 d G . . . .
C46 C 0.6994(2) 1.0040(3) 0.96466(10) 0.065(4) Uiso 1 1 d DG . . . .
H46 H 0.7244 1.0055 0.9800 0.078 Uiso 1 1 calc R U . . .
C47 C 0.6177(3) 1.0030(3) 0.96838(7) 0.072(4) Uiso 1 1 d G . . . .
H47 H 0.6040 1.0470 0.9769 0.087 Uiso 1 1 calc R U . . .
C48 C 0.5761(2) 1.0022(3) 0.94531(8) 0.068(4) Uiso 1 1 d G . . . .
H48 H 0.5821 0.9550 0.9378 0.082 Uiso 1 1 calc R U . . .
C49 C 0.6020(3) 1.0604(3) 0.92855(8) 0.053(4) Uiso 1 1 d DG . . . .
H49 H 0.5793 1.1067 0.9327 0.064 Uiso 1 1 calc R U . . .
C50 C 0.6851(3) 1.0677(3) 0.92807(9) 0.071(4) Uiso 1 1 d G . . . .
H50 H 0.7056 1.0269 0.9192 0.085 Uiso 1 1 calc R U . . .
C99 C 0.7121(4) 1.1367(4) 0.91679(13) 0.097(5) Uiso 1 1 d DG . . . .
H99A H 0.7650 1.1409 0.9194 0.117 Uiso 1 1 calc R U . . .
H99B H 0.7041 1.1337 0.8999 0.117 Uiso 1 1 calc R U . . .
C97 C 0.6188(11) 0.9418(11) 1.0054(2) 0.108(6) Uiso 1 1 d D . . . .
H97A H 0.6000 0.8996 1.0132 0.130 Uiso 1 1 calc R U . . .
H97B H 0.6719 0.9408 1.0056 0.130 Uiso 1 1 calc R U . . .
H97C H 0.6017 0.9841 1.0135 0.130 Uiso 1 1 calc R U . . .
C98 C 0.4534(9) 0.9541(7) 0.9471(3) 0.092(5) Uiso 1 1 d D . . . .
H98A H 0.4031 0.9668 0.9505 0.110 Uiso 1 1 calc R U . . .
H98B H 0.4569 0.9371 0.9312 0.110 Uiso 1 1 calc R U . . .
H98C H 0.4692 0.9167 0.9577 0.110 Uiso 1 1 calc R U . . .
O49 O 0.6779(7) 1.1980(6) 0.9252(2) 0.121(4) Uiso 1 1 d D . . . .
C100 C 0.7111(15) 1.2323(15) 0.9445(4) 0.176(11) Uiso 1 1 d D . . . .
H10A H 0.6826 1.2739 0.9488 0.212 Uiso 1 1 calc R U . . .
H10B H 0.7132 1.1996 0.9576 0.212 Uiso 1 1 calc R U . . .
H10C H 0.7603 1.2469 0.9403 0.212 Uiso 1 1 calc R U . . .
O51 O 0.5780(5) 1.0385(4) 0.90574(12) 0.060(2) Uiso 1 1 d D . . . .
O52 O 0.4301(3) 1.0245(4) 0.89551(11) 0.088(3) Uiso 1 1 d DG . . . .
O53 O 0.4465(4) 0.9619(4) 0.85087(12) 0.089(3) Uiso 1 1 d DG . . . .
O55 O 0.5922(3) 1.1179(3) 0.87383(10) 0.062(2) Uiso 1 1 d G . . . .
C51 C 0.5437(3) 1.0906(3) 0.89090(8) 0.060(4) Uiso 1 1 d DG . . . .
H51 H 0.5253 1.1304 0.9006 0.072 Uiso 1 1 calc R U . . .
C52 C 0.4794(2) 1.0550(3) 0.87874(9) 0.072(4) Uiso 1 1 d G . . . .
H52 H 0.4529 1.0910 0.8693 0.087 Uiso 1 1 calc R U . . .
C53 C 0.5067(3) 0.9956(2) 0.86267(9) 0.066(4) Uiso 1 1 d G . . . .
H53 H 0.5334 0.9596 0.8720 0.079 Uiso 1 1 calc R U . . .
C54 C 0.5594(3) 1.0281(3) 0.84412(8) 0.060(4) Uiso 1 1 d DG . . . .
H54 H 0.5332 1.0642 0.8347 0.073 Uiso 1 1 calc R U . . .
C55 C 0.6230(2) 1.0638(3) 0.85775(10) 0.059(4) Uiso 1 1 d G . . . .
H55 H 0.6493 1.0271 0.8669 0.070 Uiso 1 1 calc R U . . .
C103 C 0.6768(3) 1.1028(4) 0.84235(13) 0.073(4) Uiso 1 1 d DG . . . .
H10J H 0.7116 1.1290 0.8521 0.088 Uiso 1 1 calc R U . . .
H10K H 0.7044 1.0682 0.8330 0.088 Uiso 1 1 calc R U . . .
C101 C 0.3575(7) 1.0492(12) 0.8952(4) 0.134(8) Uiso 1 1 d D . . . .
H10D H 0.3296 1.0249 0.9073 0.161 Uiso 1 1 calc R U . . .
H10E H 0.3569 1.1001 0.8982 0.161 Uiso 1 1 calc R U . . .
H10F H 0.3359 1.0397 0.8801 0.161 Uiso 1 1 calc R U . . .
C102 C 0.4457(12) 0.8865(6) 0.8534(4) 0.117(7) Uiso 1 1 d D . . . .
H10G H 0.4040 0.8671 0.8451 0.140 Uiso 1 1 calc R U . . .
H10H H 0.4904 0.8667 0.8470 0.140 Uiso 1 1 calc R U . . .
H10I H 0.4420 0.8743 0.8698 0.140 Uiso 1 1 calc R U . . .
O54 O 0.6410(5) 1.1507(5) 0.82739(17) 0.081(3) Uiso 1 1 d D . . . .
C104 C 0.6897(8) 1.1811(9) 0.8107(3) 0.088(5) Uiso 1 1 d D . . . .
H10L H 0.6630 1.2138 0.8007 0.105 Uiso 1 1 calc R U . . .
H10M H 0.7282 1.2068 0.8188 0.105 Uiso 1 1 calc R U . . .
H10N H 0.7111 1.1435 0.8013 0.105 Uiso 1 1 calc R U . . .
O56 O 0.5856(5) 0.9713(4) 0.82930(12) 0.060(2) Uiso 1 1 d D . . . .
O57 O 0.4882(2) 0.9007(3) 0.79697(12) 0.083(3) Uiso 1 1 d DG . . . .
O58 O 0.5910(3) 0.8025(3) 0.77619(12) 0.068(3) Uiso 1 1 d DG . . . .
O60 O 0.6606(3) 1.0024(2) 0.79717(9) 0.063(2) Uiso 1 1 d G . . . .
C56 C 0.5880(3) 0.9850(2) 0.80444(10) 0.065(4) Uiso 1 1 d DG . . . .
H56 H 0.5557 1.0261 0.8010 0.078 Uiso 1 1 calc R U . . .
C57 C 0.5615(2) 0.9216(2) 0.79063(8) 0.060(4) Uiso 1 1 d G . . . .
H57 H 0.5607 0.9356 0.7740 0.073 Uiso 1 1 calc R U . . .
C58 C 0.6112(2) 0.8575(2) 0.79288(9) 0.058(4) Uiso 1 1 d G . . . .
H58 H 0.6064 0.8378 0.8088 0.070 Uiso 1 1 calc R U . . .
C59 C 0.6917(2) 0.8767(2) 0.78849(10) 0.052(4) Uiso 1 1 d DG . . . .
H59 H 0.6998 0.8831 0.7715 0.062 Uiso 1 1 calc R U . . .
C60 C 0.7138(2) 0.9445(3) 0.80132(9) 0.057(4) Uiso 1 1 d G . . . .
H60 H 0.7153 0.9342 0.8183 0.069 Uiso 1 1 calc R U . . .
C107 C 0.7880(2) 0.9745(4) 0.79393(13) 0.059(4) Uiso 1 1 d DG . . . .
H10U H 0.7945 1.0221 0.8007 0.071 Uiso 1 1 calc R U . . .
H10V H 0.8271 0.9438 0.7999 0.071 Uiso 1 1 calc R U . . .
C105 C 0.4331(8) 0.9473(9) 0.7890(3) 0.098(6) Uiso 1 1 d D . . . .
H10O H 0.3856 0.9297 0.7940 0.118 Uiso 1 1 calc R U . . .
H10P H 0.4411 0.9945 0.7955 0.118 Uiso 1 1 calc R U . . .
H10Q H 0.4345 0.9499 0.7721 0.118 Uiso 1 1 calc R U . . .
C106 C 0.5427(9) 0.7489(8) 0.7841(3) 0.105(6) Uiso 1 1 d D . . . .
H10R H 0.5333 0.7155 0.7715 0.126 Uiso 1 1 calc R U . . .
H10S H 0.5645 0.7239 0.7971 0.126 Uiso 1 1 calc R U . . .
H10T H 0.4970 0.7706 0.7890 0.126 Uiso 1 1 calc R U . . .
O59 O 0.7937(5) 0.9790(5) 0.76952(15) 0.078(3) Uiso 1 1 d D . . . .
C108 C 0.8644(8) 0.9997(11) 0.7616(3) 0.111(6) Uiso 1 1 d D . . . .
H10W H 0.8647 1.0018 0.7447 0.134 Uiso 1 1 calc R U . . .
H10X H 0.8765 1.0463 0.7679 0.134 Uiso 1 1 calc R U . . .
H10Y H 0.9004 0.9651 0.7668 0.134 Uiso 1 1 calc R U . . .
C109 C 0.6598(7) 0.8294(6) 0.8836(2) 0.063(3) Uani 1 1 d D U . . .
C110 C 0.6264(9) 0.8485(8) 0.9045(2) 0.082(4) Uani 1 1 d D U . . .
H110 H 0.6447 0.8875 0.9129 0.098 Uiso 1 1 calc R U . . .
C111 C 0.5671(8) 0.8115(7) 0.9131(2) 0.081(4) Uani 1 1 d D U . . .
H111 H 0.5459 0.8257 0.9273 0.097 Uiso 1 1 calc R U . . .
C112 C 0.5369(8) 0.7515(7) 0.9007(2) 0.074(3) Uani 1 1 d D U . . .
C113 C 0.4714(8) 0.7139(8) 0.9076(2) 0.080(4) Uani 1 1 d D U . . .
H113 H 0.4462 0.7298 0.9209 0.096 Uiso 1 1 calc R U . . .
C114 C 0.4447(8) 0.6575(7) 0.8959(2) 0.072(3) Uani 1 1 d D U . . .
H114 H 0.4030 0.6339 0.9017 0.087 Uiso 1 1 calc R U . . .
C115 C 0.4787(7) 0.6327(6) 0.8749(2) 0.062(3) Uani 1 1 d D U . . .
C116 C 0.4552(7) 0.5703(7) 0.8627(2) 0.065(3) Uani 1 1 d D U . . .
C117 C 0.4891(8) 0.5502(8) 0.8420(2) 0.077(4) Uani 1 1 d D U . . .
H117 H 0.4719 0.5100 0.8339 0.092 Uiso 1 1 calc R U . . .
C118 C 0.5476(8) 0.5883(8) 0.8332(2) 0.080(4) Uani 1 1 d D U . . .
H118 H 0.5702 0.5726 0.8194 0.096 Uiso 1 1 calc R U . . .
C119 C 0.5748(8) 0.6512(7) 0.8446(2) 0.069(3) Uani 1 1 d D U . . .
C120 C 0.6362(8) 0.6931(7) 0.8366(2) 0.074(3) Uani 1 1 d D U . . .
H120 H 0.6589 0.6800 0.8225 0.089 Uiso 1 1 calc R U . . .
C121 C 0.6626(8) 0.7499(7) 0.8482(2) 0.068(3) Uani 1 1 d D U . . .
H121 H 0.7013 0.7763 0.8417 0.082 Uiso 1 1 calc R U . . .
C122 C 0.6327(7) 0.7707(6) 0.8702(2) 0.058(3) Uani 1 1 d D U . . .
C123 C 0.5704(7) 0.7311(6) 0.8789(2) 0.057(3) Uani 1 1 d D U . . .
C124 C 0.5416(7) 0.6717(6) 0.8664(2) 0.059(3) Uani 1 1 d D U . . .
O61 O 0.8320(6) 1.0217(5) 0.87711(18) 0.091(3) Uani 1 1 d D U . . .
O62 O 0.8594(7) 1.1047(6) 0.83469(19) 0.100(3) Uani 1 1 d D U . . .
O63 O 1.1166(10) 1.1856(9) 0.8444(3) 0.172(5) Uani 1 1 d D U . . .
O64 O 1.2453(9) 0.9719(8) 0.8084(3) 0.174(5) Uani 1 1 d D U . . .
O65 O 1.1985(10) 0.9630(7) 0.7657(3) 0.174(5) Uani 1 1 d D U . . .
O66 O 1.0947(10) 1.0533(9) 0.7485(3) 0.175(5) Uani 1 1 d D U . . .
N1 N 0.9118(8) 1.1846(6) 0.8584(2) 0.093(3) Uani 1 1 d D U . . .
H1N H 0.9296 1.1913 0.8723 0.112 Uiso 1 1 calc R U . . .
N2 N 1.0230(8) 1.2137(8) 0.8201(3) 0.123(4) Uani 1 1 d D U . . .
H2N H 1.0039 1.2056 0.8065 0.147 Uiso 1 1 calc R U . . .
C125 C 0.7209(8) 0.8733(7) 0.8757(2) 0.063(3) Uani 1 1 d D U . . .
C126 C 0.7662(8) 0.9148(7) 0.8699(3) 0.069(3) Uani 1 1 d D U . . .
C127 C 0.8261(9) 0.9629(7) 0.8614(3) 0.079(4) Uani 1 1 d D U . . .
H12A H 0.8725 0.9368 0.8607 0.095 Uiso 1 1 calc R U . . .
H12B H 0.8146 0.9801 0.8456 0.095 Uiso 1 1 calc R U . . .
C128 C 0.8962(9) 1.0642(8) 0.8729(3) 0.092(4) Uani 1 1 d D U . . .
H12C H 0.9367 1.0326 0.8686 0.110 Uiso 1 1 calc R U . . .
H12D H 0.9098 1.0885 0.8875 0.110 Uiso 1 1 calc R U . . .
C129 C 0.8861(10) 1.1206(8) 0.8536(3) 0.086(4) Uani 1 1 d D U . . .
C130 C 0.9130(9) 1.2455(8) 0.8423(3) 0.103(4) Uani 1 1 d D U . . .
H13A H 0.8895 1.2862 0.8500 0.124 Uiso 1 1 calc R U . . .
H13B H 0.8838 1.2334 0.8285 0.124 Uiso 1 1 calc R U . . .
C131 C 0.9875(10) 1.2675(8) 0.8345(3) 0.116(4) Uani 1 1 d D U . . .
H13C H 0.9837 1.3120 0.8256 0.139 Uiso 1 1 calc R U . . .
H13D H 1.0180 1.2768 0.8483 0.139 Uiso 1 1 calc R U . . .
C132 C 1.0822(12) 1.1756(11) 0.8258(4) 0.137(5) Uani 1 1 d D U . . .
C133 C 1.1114(11) 1.1239(9) 0.8090(3) 0.129(4) Uani 1 1 d D U . . .
C134 C 1.1655(10) 1.0755(9) 0.8174(3) 0.136(5) Uani 1 1 d D U . . .
H134 H 1.1830 1.0786 0.8328 0.164 Uiso 1 1 calc R U . . .
C135 C 1.1921(12) 1.0225(11) 0.8019(4) 0.150(5) Uani 1 1 d D U . . .
C136 C 1.1721(12) 1.0170(11) 0.7798(4) 0.151(5) Uani 1 1 d D U . . .
C137 C 1.1183(12) 1.0623(11) 0.7722(4) 0.149(5) Uani 1 1 d D U . . .
C138 C 1.0851(11) 1.1154(10) 0.7865(3) 0.136(5) Uani 1 1 d D U . . .
H138 H 1.0465 1.1438 0.7809 0.163 Uiso 1 1 calc R U . . .
C139 C 1.2664(15) 0.9732(14) 0.8326(4) 0.181(7) Uani 1 1 d D U . . .
H13E H 1.3030 0.9367 0.8354 0.218 Uiso 1 1 calc R U . . .
H13F H 1.2865 1.0196 0.8364 0.218 Uiso 1 1 calc R U . . .
H13G H 1.2238 0.9640 0.8423 0.218 Uiso 1 1 calc R U . . .
C140 C 1.2540(16) 0.9866(13) 0.7499(5) 0.188(7) Uani 1 1 d D U . . .
H14A H 1.2704 0.9467 0.7405 0.226 Uiso 1 1 calc R U . . .
H14B H 1.2343 1.0235 0.7399 0.226 Uiso 1 1 calc R U . . .
H14C H 1.2949 1.0056 0.7588 0.226 Uiso 1 1 calc R U . . .
C141 C 1.0337(14) 1.0914(15) 0.7400(4) 0.174(7) Uani 1 1 d D U . . .
H14D H 1.0253 1.0790 0.7238 0.209 Uiso 1 1 calc R U . . .
H14E H 0.9908 1.0791 0.7491 0.209 Uiso 1 1 calc R U . . .
H14F H 1.0429 1.1422 0.7413 0.209 Uiso 1 1 calc R U . . .
O67 O 0.2712(7) 0.3882(6) 0.86755(19) 0.102(3) Uani 1 1 d D U . . .
O68 O 0.2503(9) 0.2972(7) 0.9084(3) 0.143(5) Uani 1 1 d D U . . .
O69 O -0.0175(9) 0.2285(9) 0.9005(3) 0.150(5) Uani 1 1 d D U . . .
O70 O -0.1629(8) 0.4064(8) 0.9485(2) 0.140(4) Uani 1 1 d D U . . .
O71 O -0.1046(8) 0.4076(7) 0.9900(2) 0.139(4) Uani 1 1 d D U . . .
O72 O 0.0149(10) 0.3282(9) 1.0008(3) 0.160(5) Uani 1 1 d D U . . .
N3 N 0.1820(8) 0.2284(6) 0.8853(3) 0.108(4) Uani 1 1 d D U . . .
H3N H 0.1574 0.2265 0.8724 0.129 Uiso 1 1 calc R U . . .
N4 N 0.0746(8) 0.1891(8) 0.9237(3) 0.114(4) Uani 1 1 d D U . . .
H4N H 0.0944 0.1933 0.9374 0.137 Uiso 1 1 calc R U . . .
C142 C 0.3944(8) 0.5269(7) 0.8712(3) 0.068(3) Uani 1 1 d D U . . .
C143 C 0.3485(8) 0.4860(8) 0.8768(3) 0.077(4) Uani 1 1 d D U . . .
C144 C 0.2918(9) 0.4354(8) 0.8860(3) 0.091(4) Uani 1 1 d D U . . .
H14G H 0.3118 0.4081 0.8992 0.110 Uiso 1 1 calc R U . . .
H14H H 0.2490 0.4620 0.8916 0.110 Uiso 1 1 calc R U . . .
C145 C 0.2046(9) 0.3499(8) 0.8727(3) 0.105(4) Uani 1 1 d D U . . .
H14I H 0.1849 0.3301 0.8582 0.126 Uiso 1 1 calc R U . . .
H14J H 0.1685 0.3835 0.8790 0.126 Uiso 1 1 calc R U . . .
C146 C 0.2155(11) 0.2888(9) 0.8904(3) 0.110(4) Uani 1 1 d D U . . .
C147 C 0.1836(9) 0.1641(8) 0.9001(3) 0.114(4) Uani 1 1 d D U . . .
H14K H 0.2133 0.1739 0.9140 0.137 Uiso 1 1 calc R U . . .
H14L H 0.2075 0.1255 0.8914 0.137 Uiso 1 1 calc R U . . .
C148 C 0.1096(10) 0.1392(8) 0.9078(4) 0.119(4) Uani 1 1 d D U . . .
H14M H 0.0785 0.1327 0.8940 0.142 Uiso 1 1 calc R U . . .
H14N H 0.1145 0.0928 0.9155 0.142 Uiso 1 1 calc R U . . .
C149 C 0.0159(12) 0.2292(11) 0.9196(4) 0.118(4) Uani 1 1 d D U . . .
C150 C -0.0120(10) 0.2745(10) 0.9386(3) 0.107(4) Uani 1 1 d D U . . .
C151 C -0.0741(10) 0.3176(9) 0.9336(3) 0.108(4) Uani 1 1 d D U . . .
H151 H -0.0959 0.3168 0.9187 0.130 Uiso 1 1 calc R U . . .
C152 C -0.1022(11) 0.3619(11) 0.9515(4) 0.117(4) Uani 1 1 d D U . . .
C153 C -0.0741(12) 0.3652(10) 0.9729(4) 0.120(4) Uani 1 1 d D U . . .
C154 C -0.0152(13) 0.3222(11) 0.9776(3) 0.127(4) Uani 1 1 d D U . . .
C155 C 0.0161(11) 0.2746(10) 0.9611(3) 0.114(4) Uani 1 1 d D U . . .
H155 H 0.0547 0.2441 0.9653 0.136 Uiso 1 1 calc R U . . .
C156 C -0.1952(14) 0.4092(14) 0.9259(4) 0.153(6) Uani 1 1 d D U . . .
H15A H -0.2365 0.4417 0.9261 0.183 Uiso 1 1 calc R U . . .
H15B H -0.1593 0.4258 0.9146 0.183 Uiso 1 1 calc R U . . .
H15C H -0.2119 0.3619 0.9214 0.183 Uiso 1 1 calc R U . . .
C157 C -0.0736(15) 0.4769(10) 0.9913(4) 0.152(6) Uani 1 1 d D U . . .
H15D H -0.0975 0.5038 1.0036 0.182 Uiso 1 1 calc R U . . .
H15E H -0.0217 0.4731 0.9946 0.182 Uiso 1 1 calc R U . . .
H15F H -0.0804 0.5012 0.9765 0.182 Uiso 1 1 calc R U . . .
C158 C 0.0571(16) 0.2722(14) 1.0101(4) 0.172(7) Uani 1 1 d D U . . .
H15G H 0.0730 0.2847 1.0257 0.207 Uiso 1 1 calc R U . . .
H15H H 0.0277 0.2291 1.0107 0.207 Uiso 1 1 calc R U . . .
H15I H 0.0995 0.2641 1.0003 0.207 Uiso 1 1 calc R U . . .
S1 S 1.1247(13) 0.9018(15) 0.9716(4) 0.500(17) Uani 1 1 d G U . . .
O73 O 1.137(2) 0.9618(18) 0.9508(7) 0.499(18) Uani 1 1 d G U . . .
C159 C 1.096(3) 0.8096(16) 0.9609(9) 0.500(18) Uani 1 1 d G U . . .
H15J H 1.0902 0.7779 0.9742 0.600 Uiso 1 1 calc R U . . .
H15K H 1.0502 0.8131 0.9525 0.600 Uiso 1 1 calc R U . . .
H15L H 1.1336 0.7908 0.9506 0.600 Uiso 1 1 calc R U . . .
C160 C 1.033(2) 0.939(3) 0.9831(8) 0.488(18) Uani 1 1 d G U . . .
H16A H 1.0158 0.9091 0.9960 0.585 Uiso 1 1 calc R U . . .
H16B H 1.0394 0.9871 0.9885 0.585 Uiso 1 1 calc R U . . .
H16C H 0.9967 0.9377 0.9707 0.585 Uiso 1 1 calc R U . . .
S2 S 0.2205(9) 0.1436(10) 0.9772(3) 0.354(9) Uani 1 1 d G U . . .
O74 O 0.1364(10) 0.1472(18) 0.9667(4) 0.348(10) Uani 1 1 d G U . . .
C161 C 0.2812(18) 0.072(2) 0.9637(5) 0.354(11) Uani 1 1 d G U . . .
H16D H 0.3293 0.0734 0.9708 0.425 Uiso 1 1 calc R U . . .
H16E H 0.2595 0.0253 0.9663 0.425 Uiso 1 1 calc R U . . .
H16F H 0.2856 0.0802 0.9471 0.425 Uiso 1 1 calc R U . . .
C162 C 0.1959(19) 0.100(2) 1.0068(4) 0.360(11) Uani 1 1 d G U . . .
H16G H 0.2402 0.0936 1.0159 0.432 Uiso 1 1 calc R U . . .
H16H H 0.1626 0.1312 1.0153 0.432 Uiso 1 1 calc R U . . .
H16I H 0.1728 0.0545 1.0041 0.432 Uiso 1 1 calc R U . . .
S3 S 0.8951(13) 1.2929(12) 0.7632(3) 0.437(13) Uani 1 1 d G U . . .
O75 O 0.953(2) 1.2329(18) 0.7734(7) 0.435(14) Uani 1 1 d G U . . .
C163 C 0.857(3) 1.273(2) 0.7329(6) 0.438(14) Uani 1 1 d G U . . .
H16J H 0.8238 1.3105 0.7282 0.525 Uiso 1 1 calc R U . . .
H16K H 0.8971 1.2700 0.7218 0.525 Uiso 1 1 calc R U . . .
H16L H 0.8312 1.2277 0.7332 0.525 Uiso 1 1 calc R U . . .
C164 C 0.967(3) 1.366(2) 0.7561(9) 0.438(14) Uani 1 1 d G U . . .
H16M H 0.9421 1.4070 0.7497 0.526 Uiso 1 1 calc R U . . .
H16N H 0.9920 1.3791 0.7703 0.526 Uiso 1 1 calc R U . . .
H16O H 1.0015 1.3473 0.7449 0.526 Uiso 1 1 calc R U . . .

loop_
_atom_site_aniso_label
_atom_site_aniso_U_11
_atom_site_aniso_U_22
_atom_site_aniso_U_33
_atom_site_aniso_U_23
_atom_site_aniso_U_13
_atom_site_aniso_U_12
C109 0.087(7) 0.043(6) 0.058(6) 0.002(5) 0.009(6) -0.006(5)
C110 0.110(9) 0.058(8) 0.077(8) -0.012(6) 0.017(7) -0.023(7)
C111 0.110(9) 0.057(8) 0.075(8) -0.018(6) 0.025(7) -0.016(6)
C112 0.100(7) 0.053(7) 0.068(7) -0.014(6) 0.024(6) -0.015(6)
C113 0.105(8) 0.064(8) 0.071(8) -0.010(6) 0.030(7) -0.015(6)
C114 0.089(8) 0.059(7) 0.069(7) -0.006(6) 0.021(6) -0.011(6)
C115 0.081(7) 0.047(6) 0.058(6) 0.001(5) 0.005(6) -0.001(5)
C116 0.082(7) 0.053(6) 0.061(7) -0.004(5) -0.003(6) 0.000(5)
C117 0.091(8) 0.070(8) 0.069(8) -0.017(6) 0.003(6) -0.015(6)
C118 0.088(8) 0.083(8) 0.070(8) -0.017(6) 0.007(7) -0.019(7)
C119 0.083(7) 0.066(7) 0.057(6) -0.007(6) 0.001(6) -0.003(6)
C120 0.085(8) 0.073(8) 0.064(7) -0.014(6) 0.008(6) -0.009(6)
C121 0.081(8) 0.065(7) 0.058(7) -0.005(6) 0.008(6) -0.008(6)
C122 0.078(7) 0.044(6) 0.051(6) 0.004(5) 0.004(5) 0.000(5)
C123 0.081(7) 0.041(6) 0.051(6) 0.003(5) 0.010(5) 0.000(5)
C124 0.074(7) 0.049(6) 0.054(6) 0.001(5) 0.006(5) 0.003(5)
O61 0.119(7) 0.065(6) 0.089(6) -0.003(5) 0.006(6) -0.036(5)
O62 0.139(9) 0.079(7) 0.083(7) -0.003(6) -0.008(7) -0.026(7)
O63 0.176(12) 0.152(11) 0.189(12) -0.070(10) 0.011(9) 0.004(10)
O64 0.162(11) 0.109(9) 0.250(13) -0.006(11) 0.066(11) -0.019(7)
O65 0.206(12) 0.101(9) 0.215(11) -0.019(8) 0.118(10) -0.029(8)
O66 0.206(13) 0.149(11) 0.172(10) -0.034(9) 0.071(10) -0.049(10)
N1 0.121(8) 0.071(7) 0.087(8) -0.005(6) 0.020(7) -0.038(7)
N2 0.146(10) 0.077(8) 0.145(10) -0.020(7) 0.052(8) -0.030(7)
C125 0.086(8) 0.039(7) 0.064(7) 0.000(6) 0.005(6) -0.003(5)
C126 0.086(9) 0.047(8) 0.074(8) -0.001(7) -0.002(7) -0.008(6)
C127 0.103(8) 0.050(7) 0.085(8) 0.001(6) 0.003(7) -0.018(6)
C128 0.114(9) 0.075(8) 0.087(8) 0.006(6) -0.010(8) -0.038(7)
C129 0.113(8) 0.068(7) 0.076(7) -0.004(6) 0.005(7) -0.035(7)
C130 0.134(9) 0.063(7) 0.112(10) -0.007(7) 0.032(8) -0.025(8)
C131 0.143(10) 0.067(8) 0.138(10) -0.008(8) 0.049(9) -0.028(7)
C132 0.146(10) 0.102(9) 0.161(10) -0.040(8) 0.040(9) -0.022(7)
C133 0.134(10) 0.083(8) 0.170(10) -0.034(8) 0.057(9) -0.045(7)
C134 0.130(10) 0.088(9) 0.191(11) -0.024(9) 0.061(9) -0.045(7)
C135 0.149(10) 0.090(9) 0.211(10) -0.018(9) 0.074(9) -0.035(7)
C136 0.168(10) 0.095(9) 0.190(10) -0.022(8) 0.094(9) -0.044(7)
C137 0.171(11) 0.108(9) 0.168(9) -0.029(8) 0.081(9) -0.050(7)
C138 0.152(11) 0.097(9) 0.159(10) -0.024(9) 0.071(9) -0.048(8)
C139 0.159(14) 0.121(12) 0.265(16) -0.014(15) 0.045(14) -0.016(11)
C140 0.215(16) 0.126(13) 0.225(16) -0.026(12) 0.126(12) -0.016(12)
C141 0.192(17) 0.163(16) 0.169(13) -0.032(13) 0.072(12) -0.055(13)
O67 0.124(7) 0.084(7) 0.098(7) 0.006(5) 0.005(6) -0.039(6)
O68 0.164(11) 0.114(9) 0.151(10) 0.033(8) -0.045(8) -0.039(8)
O69 0.172(11) 0.145(10) 0.135(10) -0.045(9) -0.025(8) 0.005(9)
O70 0.149(10) 0.146(9) 0.126(9) 0.002(8) -0.012(8) 0.025(7)
O71 0.176(10) 0.112(8) 0.128(8) -0.021(8) 0.002(8) 0.002(8)
O72 0.199(12) 0.150(10) 0.131(9) -0.021(8) -0.047(8) 0.043(9)
N3 0.114(9) 0.078(7) 0.132(9) 0.010(7) 0.005(7) -0.015(7)
N4 0.128(9) 0.087(9) 0.128(9) -0.002(7) 0.018(7) -0.019(7)
C142 0.086(9) 0.048(8) 0.070(8) 0.002(7) -0.004(7) -0.002(6)
C143 0.093(9) 0.058(8) 0.079(8) -0.001(7) -0.005(7) -0.010(6)
C144 0.110(9) 0.068(8) 0.097(9) 0.000(7) 0.001(8) -0.024(7)
C145 0.113(9) 0.091(8) 0.110(9) 0.011(7) -0.008(8) -0.039(7)
C146 0.115(9) 0.090(7) 0.123(9) 0.020(7) -0.013(8) -0.034(7)
C147 0.126(9) 0.078(8) 0.138(10) 0.006(8) 0.018(9) -0.015(8)
C148 0.132(10) 0.086(9) 0.138(11) 0.002(8) 0.024(9) -0.017(8)
C149 0.134(9) 0.100(9) 0.121(8) -0.019(8) -0.011(8) -0.014(7)
C150 0.118(9) 0.089(8) 0.114(8) -0.013(7) -0.018(8) -0.014(7)
C151 0.119(9) 0.092(9) 0.113(9) -0.010(8) -0.022(8) -0.013(7)
C152 0.131(9) 0.106(9) 0.113(8) -0.001(7) -0.012(7) 0.003(7)
C153 0.147(9) 0.101(8) 0.113(8) -0.010(7) -0.010(7) 0.001(7)
C154 0.157(10) 0.112(9) 0.114(8) -0.013(8) -0.030(8) 0.008(7)
C155 0.126(10) 0.096(9) 0.118(8) -0.006(8) -0.023(8) -0.005(8)
C156 0.171(14) 0.154(13) 0.133(12) 0.024(12) -0.017(11) 0.031(12)
C157 0.187(15) 0.116(11) 0.151(13) -0.026(11) 0.006(12) 0.002(12)
C158 0.207(16) 0.166(15) 0.144(13) -0.008(12) -0.048(12) 0.046(13)
S1 0.58(3) 0.55(4) 0.37(2) 0.08(2) 0.10(2) 0.37(3)
O73 0.58(3) 0.55(4) 0.36(3) 0.09(2) 0.09(2) 0.37(3)
C159 0.59(3) 0.55(4) 0.37(3) 0.07(2) 0.10(3) 0.37(3)
C160 0.58(3) 0.54(4) 0.35(3) 0.08(2) 0.09(2) 0.38(3)
S2 0.324(16) 0.47(2) 0.270(13) -0.003(14) -0.047(12) 0.183(16)
O74 0.320(18) 0.46(2) 0.260(16) -0.001(17) -0.045(15) 0.187(19)
C161 0.32(2) 0.47(3) 0.272(18) -0.003(19) -0.052(17) 0.183(19)
C162 0.33(2) 0.48(3) 0.270(16) -0.001(18) -0.048(16) 0.18(2)
S3 0.56(4) 0.43(3) 0.320(19) 0.122(19) -0.10(2) -0.06(2)
O75 0.56(4) 0.42(3) 0.32(2) 0.12(2) -0.09(2) -0.06(3)
C163 0.57(4) 0.43(3) 0.32(2) 0.12(2) -0.09(2) -0.06(3)
C164 0.56(4) 0.42(3) 0.33(2) 0.12(2) -0.09(2) -0.05(3)

loop_
_atom_type_symbol
_atom_type_description
_atom_type_scat_dispersion_real
_atom_type_scat_dispersion_imag
_atom_type_scat_source
C C 0.0181 0.0091
;
International Tables for Crystallography
(Vol. C, Tables 4.2.6.8 and 6.1.1.4)
;
H H 0.0000 0.0000
;
International Tables for Crystallography
(Vol. C, Table 6.1.1.4)
;
N N 0.0311 0.0180
;
International Tables for Crystallography
(Vol. C, Tables 4.2.6.8 and 6.1.1.4)
;
O O 0.0492 0.0322
;
International Tables for Crystallography
(Vol. C, Tables 4.2.6.8 and 6.1.1.4)
;
S S 0.3331 0.5567
;
International Tables for Crystallography
(Vol. C, Tables 4.2.6.8 and 6.1.1.4)
;

loop_
_geom_angle_atom_site_label_1
_geom_angle_atom_site_label_2
_geom_angle_atom_site_label_3
_geom_angle
C1 O1 C29 118.3(6)
C61 O2 C2 112.9(9)
C62 O3 C3 110.4(13)
C1 O5 C5 113.2
O5 C1 O1 113.5(5)
O5 C1 C2 107.9
O1 C1 C2 110.5(5)
O5 C1 H1 108.3
O1 C1 H1 108.3
C2 C1 H1 108.3
O2 C2 C1 111.0
O2 C2 C3 107.9
C1 C2 C3 110.4
O2 C2 H2 109.2
C1 C2 H2 109.2
C3 C2 H2 109.2
O3 C3 C2 108.7
O3 C3 C4 107.8
C2 C3 C4 110.8
O3 C3 H3 109.8
C2 C3 H3 109.8
C4 C3 H3 109.8
O6 C4 C3 109.1(5)
O6 C4 C5 110.7(5)
C3 C4 C5 108.9
O6 C4 H4 109.4
C3 C4 H4 109.4
C5 C4 H4 109.4
O5 C5 C63 105.9
O5 C5 C4 109.3
C63 C5 C4 113.0
O5 C5 H5 109.5
C63 C5 H5 109.5
C4 C5 H5 109.5
O4 C63 C5 111.8(6)
O4 C63 H63A 109.3
C5 C63 H63A 109.3
O4 C63 H63B 109.3
C5 C63 H63B 109.3
H63A C63 H63B 107.9
O2 C61 H61A 109.5
O2 C61 H61B 109.5
H61A C61 H61B 109.5
O2 C61 H61C 109.5
H61A C61 H61C 109.5
H61B C61 H61C 109.5
O3 C62 H62A 109.5
O3 C62 H62B 109.5
H62A C62 H62B 109.5
O3 C62 H62C 109.5
H62A C62 H62C 109.5
H62B C62 H62C 109.5
C63 O4 C64 117.6(18)
O4 C64 H64A 109.5
O4 C64 H64B 109.5
H64A C64 H64B 109.5
O4 C64 H64C 109.5
H64A C64 H64C 109.5
H64B C64 H64C 109.5
C4 O6 C6 116.3(6)
C65 O7 C7 113.1(9)
C66 O8 C8 116.1(10)
C6 O10 C10 114.4
O10 C6 O6 111.1(5)
O10 C6 C7 108.5
O6 C6 C7 111.8(5)
O10 C6 H6 108.4
O6 C6 H6 108.4
C7 C6 H6 108.4
O7 C7 C6 112.2
O7 C7 C8 108.4
C6 C7 C8 112.1
O7 C7 H7 108.0
C6 C7 H7 108.0
C8 C7 H7 108.0
O8 C8 C7 109.5
O8 C8 C9 108.2
C7 C8 C9 113.5
O8 C8 H8 108.5
C7 C8 H8 108.5
C9 C8 H8 108.5
O11 C9 C8 108.9(5)
O11 C9 C10 112.7(6)
C8 C9 C10 112.8
O11 C9 H9 107.4
C8 C9 H9 107.4
C10 C9 H9 107.4
O10 C10 C9 113.0
O10 C10 C67 105.4
C9 C10 C67 112.0
O10 C10 H10 108.8
C9 C10 H10 108.8
C67 C10 H10 108.8
O9B C67 C10 110(2)
O9A C67 C10 110.9(9)
O9A C67 H67A 109.5
C10 C67 H67A 109.5
O9A C67 H67B 109.5
C10 C67 H67B 109.5
H67A C67 H67B 108.1
O9B C67 H67C 109.6
C10 C67 H67C 109.6
O9B C67 H67D 109.6
C10 C67 H67D 109.6
H67C C67 H67D 108.1
O7 C65 H65A 109.5
O7 C65 H65B 109.5
H65A C65 H65B 109.5
O7 C65 H65C 109.5
H65A C65 H65C 109.5
H65B C65 H65C 109.5
O8 C66 H66A 109.5
O8 C66 H66B 109.5
H66A C66 H66B 109.5
O8 C66 H66C 109.5
H66A C66 H66C 109.5
H66B C66 H66C 109.5
C67 O9A C68A 113.7(19)
O9A C68A H68A 109.5
O9A C68A H68B 109.5
H68A C68A H68B 109.5
O9A C68A H68C 109.5
H68A C68A H68C 109.5
H68B C68A H68C 109.5
C67 O9B C68B 117(5)
O9B C68B H68D 109.5
O9B C68B H68E 109.5
H68D C68B H68E 109.5
O9B C68B H68F 109.5
H68D C68B H68F 109.5
H68E C68B H68F 109.5
C9 O11 C11 120.9(7)
C69 O12 C12 117.2(10)
C70 O13 C13 115.6(11)
C11 O15 C15 112.3
O15 C11 O11 109.9(5)
O15 C11 C12 109.1
O11 C11 C12 112.0(5)
O15 C11 H11 108.6
O11 C11 H11 108.6
C12 C11 H11 108.6
O12 C12 C11 112.4
O12 C12 C13 107.8
C11 C12 C13 114.3
O12 C12 H12 107.3
C11 C12 H12 107.3
C13 C12 H12 107.3
O13 C13 C12 109.3
O13 C13 C14 107.2
C12 C13 C14 113.3
O13 C13 H13 109.0
C12 C13 H13 109.0
C14 C13 H13 109.0
O16 C14 C15 105.1(5)
O16 C14 C13 105.0(5)
C15 C14 C13 112.4
O16 C14 H14 111.3
C15 C14 H14 111.3
C13 C14 H14 111.3
O15 C15 C14 111.2
O15 C15 C71 104.5
C14 C15 C71 113.7
O15 C15 H15 109.1
C14 C15 H15 109.1
C71 C15 H15 109.1
O14 C71 C15 108.9(7)
O14 C71 H71A 109.9
C15 C71 H71A 109.9
O14 C71 H71B 109.9
C15 C71 H71B 109.9
H71A C71 H71B 108.3
O12 C69 H69A 109.5
O12 C69 H69B 109.5
H69A C69 H69B 109.5
O12 C69 H69C 109.5
H69A C69 H69C 109.5
H69B C69 H69C 109.5
O13 C70 H70A 109.5
O13 C70 H70B 109.5
H70A C70 H70B 109.5
O13 C70 H70C 109.5
H70A C70 H70C 109.5
H70B C70 H70C 109.5
C71 O14 C72 115.9(18)
O14 C72 H72A 109.5
O14 C72 H72B 109.5
H72A C72 H72B 109.5
O14 C72 H72C 109.5
H72A C72 H72C 109.5
H72B C72 H72C 109.5
C16 O16 C14 119.0(7)
C73 O17 C17 112.0(13)
C74 O18 C18 116.3(9)
C16 O20 C20 113.7
O20 C16 O16 111.0(5)
O20 C16 C17 109.6
O16 C16 C17 109.1(5)
O20 C16 H16 109.0
O16 C16 H16 109.0
C17 C16 H16 109.0
O17 C17 C16 109.7
O17 C17 C18 108.7
C16 C17 C18 111.3
O17 C17 H17 109.0
C16 C17 H17 109.0
C18 C17 H17 109.0
O18 C18 C17 110.0
O18 C18 C19 109.3
C17 C18 C19 109.3
O18 C18 H18 109.4
C17 C18 H18 109.4
C19 C18 H18 109.4
O21 C19 C20 110.9(5)
O21 C19 C18 109.7(5)
C20 C19 C18 108.1
O21 C19 H19 109.4
C20 C19 H19 109.4
C18 C19 H19 109.4
O20 C20 C75 106.5
O20 C20 C19 110.5
C75 C20 C19 115.6
O20 C20 H20 108.0
C75 C20 H20 108.0
C19 C20 H20 108.0
O19 C75 C20 112.2(7)
O19 C75 H75A 109.2
C20 C75 H75A 109.2
O19 C75 H75B 109.2
C20 C75 H75B 109.2
H75A C75 H75B 107.9
O17 C73 H73A 109.5
O17 C73 H73B 109.5
H73A C73 H73B 109.5
O17 C73 H73C 109.5
H73A C73 H73C 109.5
H73B C73 H73C 109.5
O18 C74 H74A 109.5
O18 C74 H74B 109.5
H74A C74 H74B 109.5
O18 C74 H74C 109.5
H74A C74 H74C 109.5
H74B C74 H74C 109.5
C75 O19 C76 109.3(17)
O19 C76 H76A 109.5
O19 C76 H76B 109.5
H76A C76 H76B 109.5
O19 C76 H76C 109.5
H76A C76 H76C 109.5
H76B C76 H76C 109.5
C19 O21 C21 118.8(6)
C77 O22 C22 115.1(10)
C78 O23 C23 116.5(9)
C21 O25 C25 113.4
O25 C21 O21 111.9(4)
O25 C21 C22 108.0
O21 C21 C22 110.3(4)
O25 C21 H21 108.9
O21 C21 H21 108.9
C22 C21 H21 108.9
O22 C22 C23 108.8
O22 C22 C21 110.0
C23 C22 C21 110.5
O22 C22 H22 109.2
C23 C22 H22 109.2
C21 C22 H22 109.2
O23 C23 C22 110.7
O23 C23 C24 108.8
C22 C23 C24 110.8
O23 C23 H23 108.8
C22 C23 H23 108.8
C24 C23 H23 108.8
O26 C24 C25 111.0(5)
O26 C24 C23 107.7(5)
C25 C24 C23 110.3
O26 C24 H24 109.3
C25 C24 H24 109.3
C23 C24 H24 109.3
O25 C25 C79 105.0
O25 C25 C24 111.0
C79 C25 C24 113.8
O25 C25 H25 109.0
C79 C25 H25 109.0
C24 C25 H25 109.0
O24 C79 C25 110.4(5)
O24 C79 H79A 109.6
C25 C79 H79A 109.6
O24 C79 H79B 109.6
C25 C79 H79B 109.6
H79A C79 H79B 108.1
O22 C77 H77A 109.5
O22 C77 H77B 109.5
H77A C77 H77B 109.5
O22 C77 H77C 109.5
H77A C77 H77C 109.5
H77B C77 H77C 109.5
O23 C78 H78A 109.5
O23 C78 H78B 109.5
H78A C78 H78B 109.5
O23 C78 H78C 109.5
H78A C78 H78C 109.5
H78B C78 H78C 109.5
C79 O24 C80 112.1(12)
O24 C80 H80A 109.5
O24 C80 H80B 109.5
H80A C80 H80B 109.5
O24 C80 H80C 109.5
H80A C80 H80C 109.5
H80B C80 H80C 109.5
C24 O26 C26 119.3(6)
C81 O27 C27 113.2(10)
C82 O28 C28 115.3(9)
C26 O30 C30 113.1
O30 C26 O26 111.6(5)
O30 C26 C27 107.6
O26 C26 C27 108.5(4)
O30 C26 H26 109.7
O26 C26 H26 109.7
C27 C26 H26 109.7
O27 C27 C26 111.9
O27 C27 C28 107.0
C26 C27 C28 110.3
O27 C27 H27 109.2
C26 C27 H27 109.2
C28 C27 H27 109.2
O28 C28 C29 109.2
O28 C28 C27 109.7
C29 C28 C27 111.5
O28 C28 H28 108.8
C29 C28 H28 108.8
C27 C28 H28 108.8
O1 C29 C30 109.8(5)
O1 C29 C28 105.8(5)
C30 C29 C28 112.6
O1 C29 H29 109.5
C30 C29 H29 109.5
C28 C29 H29 109.5
O30 C30 C29 112.1
O30 C30 C83 106.0
C29 C30 C83 114.0
O30 C30 H30 108.2
C29 C30 H30 108.2
C83 C30 H30 108.2
O29 C83 C30 111.1(5)
O29 C83 H83A 109.4
C30 C83 H83A 109.4
O29 C83 H83B 109.4
C30 C83 H83B 109.4
H83A C83 H83B 108.0
O27 C81 H81A 109.5
O27 C81 H81B 109.5
H81A C81 H81B 109.5
O27 C81 H81C 109.5
H81A C81 H81C 109.5
H81B C81 H81C 109.5
O28 C82 H82A 109.5
O28 C82 H82B 109.5
H82A C82 H82B 109.5
O28 C82 H82C 109.5
H82A C82 H82C 109.5
H82B C82 H82C 109.5
C83 O29 C84 112.9(12)
O29 C84 H84A 109.5
O29 C84 H84B 109.5
H84A C84 H84B 109.5
O29 C84 H84C 109.5
H84A C84 H84C 109.5
H84B C84 H84C 109.5
C31 O31 C59 118.7(6)
C85 O32 C32 116.4(8)
C86 O33 C33 114.1(9)
C31 O35 C35 112.4
O31 C31 O35 111.5(4)
O31 C31 C32 111.0(4)
O35 C31 C32 107.4
O31 C31 H31 109.0
O35 C31 H31 109.0
C32 C31 H31 109.0
O32 C32 C31 112.4
O32 C32 C33 108.3
C31 C32 C33 112.6
O32 C32 H32 107.8
C31 C32 H32 107.8
C33 C32 H32 107.8
O33 C33 C32 108.4
O33 C33 C34 105.9
C32 C33 C34 113.3
O33 C33 H33 109.7
C32 C33 H33 109.7
C34 C33 H33 109.7
O36 C34 C35 107.9(5)
O36 C34 C33 106.9(5)
C35 C34 C33 112.4
O36 C34 H34 109.9
C35 C34 H34 109.9
C33 C34 H34 109.9
O35 C35 C34 112.5
O35 C35 C87 105.1
C34 C35 C87 113.3
O35 C35 H35 108.6
C34 C35 H35 108.6
C87 C35 H35 108.6
O34 C87 C35 110.6(6)
O34 C87 H87A 109.5
C35 C87 H87A 109.5
O34 C87 H87B 109.5
C35 C87 H87B 109.5
H87A C87 H87B 108.1
O32 C85 H85A 109.5
O32 C85 H85B 109.5
H85A C85 H85B 109.5
O32 C85 H85C 109.5
H85A C85 H85C 109.5
H85B C85 H85C 109.5
O33 C86 H86A 109.5
O33 C86 H86B 109.5
H86A C86 H86B 109.5
O33 C86 H86C 109.5
H86A C86 H86C 109.5
H86B C86 H86C 109.5
C87 O34 C88 114.9(11)
O34 C88 H88A 109.5
O34 C88 H88B 109.5
H88A C88 H88B 109.5
O34 C88 H88C 109.5
H88A C88 H88C 109.5
H88B C88 H88C 109.5
C36 O36 C34 120.4(6)
C89 O37 C37 113.7(16)
C90 O38 C38 108.7(14)
C36 O40 C40 115.1
O36 C36 O40 110.5(5)
O36 C36 C37 111.4(5)
O40 C36 C37 108.7
O36 C36 H36 108.7
O40 C36 H36 108.7
C37 C36 H36 108.7
O37 C37 C38 108.5
O37 C37 C36 110.5
C38 C37 C36 111.2
O37 C37 H37 108.9
C38 C37 H37 108.9
C36 C37 H37 108.9
O38 C38 C37 109.6
O38 C38 C39 108.0
C37 C38 C39 112.1
O38 C38 H38 109.0
C37 C38 H38 109.0
C39 C38 H38 109.0
O41 C39 C38 111.3(5)
O41 C39 C40 113.5(6)
C38 C39 C40 109.7
O41 C39 H39 107.4
C38 C39 H39 107.4
C40 C39 H39 107.4
O40 C40 C91 105.7
O40 C40 C39 110.0
C91 C40 C39 111.5
O40 C40 H40 109.8
C91 C40 H40 109.8
C39 C40 H40 109.8
O39B C91 C40 123.0(13)
O39A C91 C40 115.0(9)
O39A C91 H91A 108.5
C40 C91 H91A 108.5
O39A C91 H91B 108.5
C40 C91 H91B 108.5
H91A C91 H91B 107.5
O39B C91 H91C 106.6
C40 C91 H91C 106.6
O39B C91 H91D 106.6
C40 C91 H91D 106.6
H91C C91 H91D 106.5
O37 C89 H89A 109.5
O37 C89 H89B 109.5
H89A C89 H89B 109.5
O37 C89 H89C 109.5
H89A C89 H89C 109.5
H89B C89 H89C 109.5
O38 C90 H90A 109.5
O38 C90 H90B 109.5
H90A C90 H90B 109.5
O38 C90 H90C 109.5
H90A C90 H90C 109.5
H90B C90 H90C 109.5
C91 O39A C92A 111(2)
O39A C92A H92A 109.5
O39A C92A H92B 109.5
H92A C92A H92B 109.5
O39A C92A H92C 109.5
H92A C92A H92C 109.5
H92B C92A H92C 109.5
C91 O39B C92B 102(2)
O39B C92B H92D 109.5
O39B C92B H92E 109.5
H92D C92B H92E 109.5
O39B C92B H92F 109.5
H92D C92B H92F 109.5
H92E C92B H92F 109.5
C39 O41 C41 119.4(7)
C93 O42 C42 112.9(12)
C94 O43 C43 115.7(9)
C41 O45 C45 113.8
O45 C41 O41 111.8(5)
O45 C41 C42 108.7
O41 C41 C42 110.4(5)
O45 C41 H41 108.6
O41 C41 H41 108.6
C42 C41 H41 108.6
O42 C42 C41 111.9
O42 C42 C43 107.6
C41 C42 C43 111.0
O42 C42 H42 108.8
C41 C42 H42 108.8
C43 C42 H42 108.8
O43 C43 C42 110.5
O43 C43 C44 108.8
C42 C43 C44 111.7
O43 C43 H43 108.6
C42 C43 H43 108.6
C44 C43 H43 108.6
O46 C44 C43 107.5(5)
O46 C44 C45 110.0(5)
C43 C44 C45 110.6
O46 C44 H44 109.6
C43 C44 H44 109.6
C45 C44 H44 109.6
O45 C45 C44 110.9
O45 C45 C95 103.8
C44 C45 C95 113.2
O45 C45 H45 109.6
C44 C45 H45 109.6
C95 C45 H45 109.6
O44 C95 C45 109.8(6)
O44 C95 H95A 109.7
C45 C95 H95A 109.7
O44 C95 H95B 109.7
C45 C95 H95B 109.7
H95A C95 H95B 108.2
O42 C93 H93A 109.5
O42 C93 H93B 109.5
H93A C93 H93B 109.5
O42 C93 H93C 109.5
H93A C93 H93C 109.5
H93B C93 H93C 109.5
O43 C94 H94A 109.5
O43 C94 H94B 109.5
H94A C94 H94B 109.5
O43 C94 H94C 109.5
H94A C94 H94C 109.5
H94B C94 H94C 109.5
C95 O44 C96 112.2(14)
O44 C96 H96A 109.5
O44 C96 H96B 109.5
H96A C96 H96B 109.5
O44 C96 H96C 109.5
H96A C96 H96C 109.5
H96B C96 H96C 109.5
C44 O46 C46 118.7(6)
C97 O47 C47 115.0(9)
C98 O48 C48 114.7(8)
C46 O50 C50 113.1
O46 C46 O50 109.7(4)
O46 C46 C47 111.2(4)
O50 C46 C47 107.8
O46 C46 H46 109.4
O50 C46 H46 109.4
C47 C46 H46 109.4
O47 C47 C46 112.9
O47 C47 C48 107.9
C46 C47 C48 111.8
O47 C47 H47 108.0
C46 C47 H47 108.0
C48 C47 H47 108.0
O48 C48 C47 108.9
O48 C48 C49 107.6
C47 C48 C49 112.5
O48 C48 H48 109.3
C47 C48 H48 109.3
C49 C48 H48 109.3
O51 C49 C50 108.2(5)
O51 C49 C48 105.8(4)
C50 C49 C48 112.5
O51 C49 H49 110.1
C50 C49 H49 110.1
C48 C49 H49 110.1
O50 C50 C49 112.2
O50 C50 C99 105.4
C49 C50 C99 113.9
O50 C50 H50 108.4
C49 C50 H50 108.4
C99 C50 H50 108.4
O49 C99 C50 113.9(6)
O49 C99 H99A 108.8
C50 C99 H99A 108.8
O49 C99 H99B 108.8
C50 C99 H99B 108.8
H99A C99 H99B 107.7
O47 C97 H97A 109.5
O47 C97 H97B 109.5
H97A C97 H97B 109.5
O47 C97 H97C 109.5
H97A C97 H97C 109.5
H97B C97 H97C 109.5
O48 C98 H98A 109.5
O48 C98 H98B 109.5
H98A C98 H98B 109.5
O48 C98 H98C 109.5
H98A C98 H98C 109.5
H98B C98 H98C 109.5
C99 O49 C100 117.0(16)
O49 C100 H10A 109.5
O49 C100 H10B 109.5
H10A C100 H10B 109.5
O49 C100 H10C 109.5
H10A C100 H10C 109.5
H10B C100 H10C 109.5
C49 O51 C51 118.5(6)
C101 O52 C52 117.0(10)
C102 O53 C53 113.5(10)
C51 O55 C55 114.8
O55 C51 O51 112.4(4)
O55 C51 C52 109.0
O51 C51 C52 108.1(4)
O55 C51 H51 109.1
O51 C51 H51 109.1
C52 C51 H51 109.1
O52 C52 C51 110.7
O52 C52 C53 108.5
C51 C52 C53 110.1
O52 C52 H52 109.2
C51 C52 H52 109.2
C53 C52 H52 109.2
O53 C53 C52 110.8
O53 C53 C54 108.9
C52 C53 C54 109.2
O53 C53 H53 109.3
C52 C53 H53 109.3
C54 C53 H53 109.3
O56 C54 C55 111.4(5)
O56 C54 C53 108.6(4)
C55 C54 C53 106.7
O56 C54 H54 110.0
C55 C54 H54 110.0
C53 C54 H54 110.0
O55 C55 C103 106.2
O55 C55 C54 108.9
C103 C55 C54 113.8
O55 C55 H55 109.3
C103 C55 H55 109.3
C54 C55 H55 109.3
O54 C103 C55 111.3(5)
O54 C103 H10J 109.4
C55 C103 H10J 109.4
O54 C103 H10K 109.4
C55 C103 H10K 109.4
H10J C103 H10K 108.0
O52 C101 H10D 109.5
O52 C101 H10E 109.5
H10D C101 H10E 109.5
O52 C101 H10F 109.5
H10D C101 H10F 109.5
H10E C101 H10F 109.5
O53 C102 H10G 109.5
O53 C102 H10H 109.5
H10G C102 H10H 109.5
O53 C102 H10I 109.5
H10G C102 H10I 109.5
H10H C102 H10I 109.5
C103 O54 C104 111.9(10)
O54 C104 H10L 109.5
O54 C104 H10M 109.5
H10L C104 H10M 109.5
O54 C104 H10N 109.5
H10L C104 H10N 109.5
H10M C104 H10N 109.5
C54 O56 C56 117.3(6)
C105 O57 C57 114.5(8)
C106 O58 C58 116.9(9)
C56 O60 C60 113.4
O60 C56 O56 110.8(4)
O60 C56 C57 108.9
O56 C56 C57 111.5(4)
O60 C56 H56 108.5
O56 C56 H56 108.5
C57 C56 H56 108.5
O57 C57 C56 112.3
O57 C57 C58 108.7
C56 C57 C58 113.0
O57 C57 H57 107.5
C56 C57 H57 107.5
C58 C57 H57 107.5
O58 C58 C57 110.9
O58 C58 C59 107.5
C57 C58 C59 112.0
O58 C58 H58 108.8
C57 C58 H58 108.8
C59 C58 H58 108.8
O31 C59 C60 109.6(4)
O31 C59 C58 107.2(4)
C60 C59 C58 111.8
O31 C59 H59 109.4
C60 C59 H59 109.4
C58 C59 H59 109.4
O60 C60 C59 111.2
O60 C60 C107 105.6
C59 C60 C107 114.2
O60 C60 H60 108.6
C59 C60 H60 108.6
C107 C60 H60 108.6
O59 C107 C60 111.3(5)
O59 C107 H10U 109.4
C60 C107 H10U 109.4
O59 C107 H10V 109.4
C60 C107 H10V 109.4
H10U C107 H10V 108.0
O57 C105 H10O 109.5
O57 C105 H10P 109.5
H10O C105 H10P 109.5
O57 C105 H10Q 109.5
H10O C105 H10Q 109.5
H10P C105 H10Q 109.5
O58 C106 H10R 109.5
O58 C106 H10S 109.5
H10R C106 H10S 109.5
O58 C106 H10T 109.5
H10R C106 H10T 109.5
H10S C106 H10T 109.5
C107 O59 C108 113.6(11)
O59 C108 H10W 109.5
O59 C108 H10X 109.5
H10W C108 H10X 109.5
O59 C108 H10Y 109.5
H10W C108 H10Y 109.5
H10X C108 H10Y 109.5
C110 C109 C122 120.6(11)
C110 C109 C125 117.3(11)
C122 C109 C125 122.0(11)
C111 C110 C109 121.6(11)
C111 C110 H110 119.2
C109 C110 H110 119.2
C110 C111 C112 121.2(11)
C110 C111 H111 119.4
C112 C111 H111 119.4
C111 C112 C123 118.2(10)
C111 C112 C113 124.4(11)
C123 C112 C113 117.1(10)
C114 C113 C112 123.5(11)
C114 C113 H113 118.2
C112 C113 H113 118.2
C113 C114 C115 120.9(11)
C113 C114 H114 119.5
C115 C114 H114 119.5
C116 C115 C114 123.1(10)
C116 C115 C124 119.1(10)
C114 C115 C124 117.8(10)
C117 C116 C115 120.4(11)
C117 C116 C142 118.2(11)
C115 C116 C142 121.4(11)
C118 C117 C116 121.0(11)
C118 C117 H117 119.5
C116 C117 H117 119.5
C117 C118 C119 121.9(11)
C117 C118 H118 119.1
C119 C118 H118 119.1
C118 C119 C124 117.8(10)
C118 C119 C120 124.9(11)
C124 C119 C120 117.2(10)
C121 C120 C119 123.5(11)
C121 C120 H120 118.2
C119 C120 H120 118.2
C120 C121 C122 121.0(11)
C120 C121 H121 119.5
C122 C121 H121 119.5
C121 C122 C109 123.6(10)
C121 C122 C123 117.6(10)
C109 C122 C123 118.8(10)
C124 C123 C112 119.2(12)
C124 C123 C122 121.2(11)
C112 C123 C122 119.6(9)
C123 C124 C119 119.3(12)
C123 C124 C115 121.1(11)
C119 C124 C115 119.5(10)
C127 O61 C128 112.6(11)
C135 O64 C139 115.2(16)
C136 O65 C140 113.0(14)
C141 O66 C137 120.2(17)
C129 N1 C130 125.5(13)
C129 N1 H1N 117.3
C130 N1 H1N 117.3
C132 N2 C131 126.2(17)
C132 N2 H2N 116.9
C131 N2 H2N 116.9
C126 C125 C109 173.2(15)
C125 C126 C127 175.4(15)
O61 C127 C126 108.2(11)
O61 C127 H12A 110.1
C126 C127 H12A 110.1
O61 C127 H12B 110.1
C126 C127 H12B 110.1
H12A C127 H12B 108.4
O61 C128 C129 113.6(12)
O61 C128 H12C 108.8
C129 C128 H12C 108.8
O61 C128 H12D 108.8
C129 C128 H12D 108.8
H12C C128 H12D 107.7
O62 C129 N1 123.4(14)
O62 C129 C128 121.1(12)
N1 C129 C128 115.3(13)
N1 C130 C131 114.6(14)
N1 C130 H13A 108.6
C131 C130 H13A 108.6
N1 C130 H13B 108.6
C131 C130 H13B 108.6
H13A C130 H13B 107.6
N2 C131 C130 112.7(13)
N2 C131 H13C 109.1
C130 C131 H13C 109.1
N2 C131 H13D 109.1
C130 C131 H13D 109.1
H13C C131 H13D 107.8
O63 C132 N2 122.4(18)
O63 C132 C133 118.3(19)
N2 C132 C133 119.1(19)
C138 C133 C134 118.8(16)
C138 C133 C132 124.1(18)
C134 C133 C132 116.8(17)
C135 C134 C133 118.2(17)
C135 C134 H134 120.9
C133 C134 H134 120.9
C136 C135 O64 112.9(18)
C136 C135 C134 124(2)
O64 C135 C134 123.0(18)
C135 C136 C137 117.0(19)
C135 C136 O65 121(2)
C137 C136 O65 121(2)
C136 C137 C138 123.7(19)
C136 C137 O66 116.3(18)
C138 C137 O66 120.0(18)
C133 C138 C137 118.0(18)
C133 C138 H138 121.0
C137 C138 H138 121.0
O64 C139 H13E 109.5
O64 C139 H13F 109.5
H13E C139 H13F 109.5
O64 C139 H13G 109.5
H13E C139 H13G 109.5
H13F C139 H13G 109.5
O65 C140 H14A 109.5
O65 C140 H14B 109.5
H14A C140 H14B 109.5
O65 C140 H14C 109.5
H14A C140 H14C 109.5
H14B C140 H14C 109.5
O66 C141 H14D 109.5
O66 C141 H14E 109.5
H14D C141 H14E 109.5
O66 C141 H14F 109.5
H14D C141 H14F 109.5
H14E C141 H14F 109.5
C144 O67 C145 112.2(11)
C152 O70 C156 117.6(16)
C153 O71 C157 113.8(15)
C158 O72 C154 119.9(16)
C146 N3 C147 124.5(14)
C146 N3 H3N 117.7
C147 N3 H3N 117.7
C149 N4 C148 127.6(17)
C149 N4 H4N 116.2
C148 N4 H4N 116.2
C143 C142 C116 173.0(16)
C142 C143 C144 175.0(16)
O67 C144 C143 108.1(11)
O67 C144 H14G 110.1
C143 C144 H14G 110.1
O67 C144 H14H 110.1
C143 C144 H14H 110.1
H14G C144 H14H 108.4
O67 C145 C146 113.4(12)
O67 C145 H14I 108.9
C146 C145 H14I 108.9
O67 C145 H14J 108.9
C146 C145 H14J 108.9
H14I C145 H14J 107.7
O68 C146 N3 122.6(14)
O68 C146 C145 121.7(14)
N3 C146 C145 115.7(13)
N3 C147 C148 114.0(14)
N3 C147 H14K 108.8
C148 C147 H14K 108.8
N3 C147 H14L 108.8
C148 C147 H14L 108.8
H14K C147 H14L 107.6
N4 C148 C147 112.4(13)
N4 C148 H14M 109.1
C147 C148 H14M 109.1
N4 C148 H14N 109.1
C147 C148 H14N 109.1
H14M C148 H14N 107.9
O69 C149 N4 122.5(18)
O69 C149 C150 118.9(19)
N4 C149 C150 118.6(18)
C155 C150 C151 118.7(16)
C155 C150 C149 124.0(18)
C151 C150 C149 117.2(17)
C152 C151 C150 118.4(17)
C152 C151 H151 120.8
C150 C151 H151 120.8
C153 C152 O70 113.1(18)
C153 C152 C151 123.8(19)
O70 C152 C151 123.1(18)
C152 C153 C154 117.1(19)
C152 C153 O71 122(2)
C154 C153 O71 121.2(19)
C153 C154 C155 123.6(18)
C153 C154 O72 115.7(17)
C155 C154 O72 120.7(18)
C150 C155 C154 118.2(17)
C150 C155 H155 120.9
C154 C155 H155 120.9
O70 C156 H15A 109.5
O70 C156 H15B 109.5
H15A C156 H15B 109.5
O70 C156 H15C 109.5
H15A C156 H15C 109.5
H15B C156 H15C 109.5
O71 C157 H15D 109.5
O71 C157 H15E 109.5
H15D C157 H15E 109.5
O71 C157 H15F 109.5
H15D C157 H15F 109.5
H15E C157 H15F 109.5
O72 C158 H15G 109.5
O72 C158 H15H 109.5
H15G C158 H15H 109.5
O72 C158 H15I 109.5
H15G C158 H15I 109.5
H15H C158 H15I 109.5
O73 S1 C159 115.0
O73 S1 C160 96.9
C159 S1 C160 101.3
S1 C159 H15J 109.5
S1 C159 H15K 109.5
H15J C159 H15K 109.5
S1 C159 H15L 109.5
H15J C159 H15L 109.5
H15K C159 H15L 109.5
S1 C160 H16A 109.5
S1 C160 H16B 109.5
H16A C160 H16B 109.5
S1 C160 H16C 109.5
H16A C160 H16C 109.5
H16B C160 H16C 109.5
O74 S2 C161 114.9
O74 S2 C162 96.9
C161 S2 C162 101.3
S2 C161 H16D 109.5
S2 C161 H16E 109.5
H16D C161 H16E 109.5
S2 C161 H16F 109.5
H16D C161 H16F 109.5
H16E C161 H16F 109.5
S2 C162 H16G 109.5
S2 C162 H16H 109.5
H16G C162 H16H 109.5
S2 C162 H16I 109.5
H16G C162 H16I 109.5
H16H C162 H16I 109.5
O75 S3 C163 115.0
O75 S3 C164 96.9
C163 S3 C164 101.3
S3 C163 H16J 109.5
S3 C163 H16K 109.5
H16J C163 H16K 109.5
S3 C163 H16L 109.5
H16J C163 H16L 109.5
H16K C163 H16L 109.5
S3 C164 H16M 109.5
S3 C164 H16N 109.5
H16M C164 H16N 109.5
S3 C164 H16O 109.5
H16M C164 H16O 109.5
H16N C164 H16O 109.5

loop_
_geom_bond_atom_site_label_1
_geom_bond_atom_site_label_2
_geom_bond_distance
O1 C1 1.414(8)
O1 C29 1.419(7)
O2 C61 1.407(10)
O2 C2 1.4329
O3 C62 1.394(10)
O3 C3 1.4459
O5 C1 1.4127
O5 C5 1.4648
C1 C2 1.5035
C1 H1 0.9800
C2 C3 1.5111
C2 H2 0.9800
C3 C4 1.5240
C3 H3 0.9800
C4 O6 1.411(8)
C4 C5 1.5300
C4 H4 0.9800
C5 C63 1.5144
C5 H5 0.9800
C63 O4 1.388(9)
C63 H63A 0.9700
C63 H63B 0.9700
C61 H61A 0.9600
C61 H61B 0.9600
C61 H61C 0.9600
C62 H62A 0.9600
C62 H62B 0.9600
C62 H62C 0.9600
O4 C64 1.396(11)
C64 H64A 0.9600
C64 H64B 0.9600
C64 H64C 0.9600
O6 C6 1.422(8)
O7 C65 1.404(10)
O7 C7 1.4274
O8 C66 1.400(10)
O8 C8 1.4418
O10 C6 1.4184
O10 C10 1.4446
C6 C7 1.4918
C6 H6 0.9800
C7 C8 1.4993
C7 H7 0.9800
C8 C9 1.5070
C8 H8 0.9800
C9 O11 1.409(8)
C9 C10 1.5083
C9 H9 0.9800
C10 C67 1.5247
C10 H10 0.9800
C67 O9B 1.16(5)
C67 O9A 1.328(18)
C67 H67A 0.9700
C67 H67B 0.9700
C67 H67C 0.9700
C67 H67D 0.9700
C65 H65A 0.9600
C65 H65B 0.9600
C65 H65C 0.9600
C66 H66A 0.9600
C66 H66B 0.9600
C66 H66C 0.9600
O9A C68A 1.412(11)
C68A H68A 0.9600
C68A H68B 0.9600
C68A H68C 0.9600
O9B C68B 1.406(11)
C68B H68D 0.9600
C68B H68E 0.9600
C68B H68F 0.9600
O11 C11 1.420(8)
O12 C69 1.404(10)
O12 C12 1.4382
O13 C70 1.410(10)
O13 C13 1.4451
O15 C11 1.4196
O15 C15 1.4639
C11 C12 1.4792
C11 H11 0.9800
C12 C13 1.4987
C12 H12 0.9800
C13 C14 1.5172
C13 H13 0.9800
C14 O16 1.435(8)
C14 C15 1.5027
C14 H14 0.9800
C15 C71 1.5229
C15 H15 0.9800
C71 O14 1.391(10)
C71 H71A 0.9700
C71 H71B 0.9700
C69 H69A 0.9600
C69 H69B 0.9600
C69 H69C 0.9600
C70 H70A 0.9600
C70 H70B 0.9600
C70 H70C 0.9600
O14 C72 1.411(11)
C72 H72A 0.9600
C72 H72B 0.9600
C72 H72C 0.9600
O16 C16 1.409(8)
O17 C73 1.404(10)
O17 C17 1.4349
O18 C74 1.407(9)
O18 C18 1.4280
O20 C16 1.4038
O20 C20 1.4626
C16 C17 1.5006
C16 H16 0.9800
C17 C18 1.5103
C17 H17 0.9800
C18 C19 1.5404
C18 H18 0.9800
C19 O21 1.411(7)
C19 C20 1.5239
C19 H19 0.9800
C20 C75 1.4952
C20 H20 0.9800
C75 O19 1.370(10)
C75 H75A 0.9700
C75 H75B 0.9700
C73 H73A 0.9600
C73 H73B 0.9600
C73 H73C 0.9600
C74 H74A 0.9600
C74 H74B 0.9600
C74 H74C 0.9600
O19 C76 1.405(11)
C76 H76A 0.9600
C76 H76B 0.9600
C76 H76C 0.9600
O21 C21 1.415(8)
O22 C77 1.402(10)
O22 C22 1.4323
O23 C78 1.402(10)
O23 C23 1.4227
O25 C21 1.4094
O25 C25 1.4624
C21 C22 1.5081
C21 H21 0.9800
C22 C23 1.5058
C22 H22 0.9800
C23 C24 1.5295
C23 H23 0.9800
C24 O26 1.419(8)
C24 C25 1.5121
C24 H24 0.9800
C25 C79 1.5109
C25 H25 0.9800
C79 O24 1.382(9)
C79 H79A 0.9700
C79 H79B 0.9700
C77 H77A 0.9600
C77 H77B 0.9600
C77 H77C 0.9600
C78 H78A 0.9600
C78 H78B 0.9600
C78 H78C 0.9600
O24 C80 1.406(10)
C80 H80A 0.9600
C80 H80B 0.9600
C80 H80C 0.9600
O26 C26 1.431(8)
O27 C81 1.406(10)
O27 C27 1.4303
O28 C82 1.410(10)
O28 C28 1.4319
O30 C26 1.4270
O30 C30 1.4538
C26 C27 1.4999
C26 H26 0.9800
C27 C28 1.5156
C27 H27 0.9800
C28 C29 1.5111
C28 H28 0.9800
C29 C30 1.5093
C29 H29 0.9800
C30 C83 1.5128
C30 H30 0.9800
C83 O29 1.386(9)
C83 H83A 0.9700
C83 H83B 0.9700
C81 H81A 0.9600
C81 H81B 0.9600
C81 H81C 0.9600
C82 H82A 0.9600
C82 H82B 0.9600
C82 H82C 0.9600
O29 C84 1.396(10)
C84 H84A 0.9600
C84 H84B 0.9600
C84 H84C 0.9600
O31 C31 1.417(8)
O31 C59 1.423(7)
O32 C85 1.407(9)
O32 C32 1.4281
O33 C86 1.404(10)
O33 C33 1.4624
O35 C31 1.4253
O35 C35 1.4616
C31 C32 1.4977
C31 H31 0.9800
C32 C33 1.5028
C32 H32 0.9800
C33 C34 1.5132
C33 H33 0.9800
C34 O36 1.433(7)
C34 C35 1.4988
C34 H34 0.9800
C35 C87 1.5208
C35 H35 0.9800
C87 O34 1.374(9)
C87 H87A 0.9700
C87 H87B 0.9700
C85 H85A 0.9600
C85 H85B 0.9600
C85 H85C 0.9600
C86 H86A 0.9600
C86 H86B 0.9600
C86 H86C 0.9600
O34 C88 1.416(10)
C88 H88A 0.9600
C88 H88B 0.9600
C88 H88C 0.9600
O36 C36 1.407(8)
O37 C89 1.406(11)
O37 C37 1.4324
O38 C90 1.400(10)
O38 C38 1.4421
O40 C36 1.4095
O40 C40 1.4532
C36 C37 1.5011
C36 H36 0.9800
C37 C38 1.5004
C37 H37 0.9800
C38 C39 1.5174
C38 H38 0.9800
C39 O41 1.408(8)
C39 C40 1.5255
C39 H39 0.9800
C40 C91 1.5190
C40 H40 0.9800
C91 O39B 1.350(11)
C91 O39A 1.366(10)
C91 H91A 0.9700
C91 H91B 0.9700
C91 H91C 0.9700
C91 H91D 0.9700
C89 H89A 0.9600
C89 H89B 0.9600
C89 H89C 0.9600
C90 H90A 0.9600
C90 H90B 0.9600
C90 H90C 0.9600
O39A C92A 1.406(11)
C92A H92A 0.9600
C92A H92B 0.9600
C92A H92C 0.9600
O39B C92B 1.412(11)
C92B H92D 0.9600
C92B H92E 0.9600
C92B H92F 0.9600
O41 C41 1.425(8)
O42 C93 1.406(10)
O42 C42 1.4302
O43 C94 1.408(10)
O43 C43 1.4328
O45 C41 1.4081
O45 C45 1.4712
C41 C42 1.4994
C41 H41 0.9800
C42 C43 1.5051
C42 H42 0.9800
C43 C44 1.5134
C43 H43 0.9800
C44 O46 1.417(7)
C44 C45 1.5138
C44 H44 0.9800
C45 C95 1.5182
C45 H45 0.9800
C95 O44 1.378(9)
C95 H95A 0.9700
C95 H95B 0.9700
C93 H93A 0.9600
C93 H93B 0.9600
C93 H93C 0.9600
C94 H94A 0.9600
C94 H94B 0.9600
C94 H94C 0.9600
O44 C96 1.405(10)
C96 H96A 0.9600
C96 H96B 0.9600
C96 H96C 0.9600
O46 C46 1.421(8)
O47 C97 1.409(10)
O47 C47 1.4243
O48 C98 1.400(9)
O48 C48 1.4429
O50 C46 1.4232
O50 C50 1.4549
C46 C47 1.4918
C46 H46 0.9800
C47 C48 1.5088
C47 H47 0.9800
C48 C49 1.5128
C48 H48 0.9800
C49 O51 1.423(7)
C49 C50 1.5100
C49 H49 0.9800
C50 C99 1.5114
C50 H50 0.9800
C99 O49 1.381(9)
C99 H99A 0.9700
C99 H99B 0.9700
C97 H97A 0.9600
C97 H97B 0.9600
C97 H97C 0.9600
C98 H98A 0.9600
C98 H98B 0.9600
C98 H98C 0.9600
O49 C100 1.400(10)
C100 H10A 0.9600
C100 H10B 0.9600
C100 H10C 0.9600
O51 C51 1.423(8)
O52 C101 1.390(10)
O52 C52 1.4213
O53 C102 1.405(10)
O53 C53 1.4219
O55 C51 1.4011
O55 C55 1.4659
C51 C52 1.5040
C51 H51 0.9800
C52 C53 1.5120
C52 H52 0.9800
C53 C54 1.5415
C53 H53 0.9800
C54 O56 1.429(7)
C54 C55 1.5360
C54 H54 0.9800
C55 C103 1.4947
C55 H55 0.9800
C103 O54 1.389(9)
C103 H10J 0.9700
C103 H10K 0.9700
C101 H10D 0.9600
C101 H10E 0.9600
C101 H10F 0.9600
C102 H10G 0.9600
C102 H10H 0.9600
C102 H10I 0.9600
O54 C104 1.410(9)
C104 H10L 0.9600
C104 H10M 0.9600
C104 H10N 0.9600
O56 C56 1.433(8)
O57 C105 1.394(9)
O57 C57 1.4269
O58 C106 1.397(10)
O58 C58 1.4375
O60 C56 1.4128
O60 C60 1.4611
C56 C57 1.4928
C56 H56 0.9800
C57 C58 1.4956
C57 H57 0.9800
C58 C59 1.5194
C58 H58 0.9800
C59 C60 1.5071
C59 H59 0.9800
C60 C107 1.5131
C60 H60 0.9800
C107 O59 1.390(8)
C107 H10U 0.9700
C107 H10V 0.9700
C105 H10O 0.9600
C105 H10P 0.9600
C105 H10Q 0.9600
C106 H10R 0.9600
C106 H10S 0.9600
C106 H10T 0.9600
O59 C108 1.409(10)
C108 H10W 0.9600
C108 H10X 0.9600
C108 H10Y 0.9600
C109 C110 1.375(15)
C109 C122 1.416(14)
C109 C125 1.446(16)
C110 C111 1.363(16)
C110 H110 0.9300
C111 C112 1.424(15)
C111 H111 0.9300
C112 C123 1.428(15)
C112 C113 1.429(16)
C113 C114 1.328(15)
C113 H113 0.9300
C114 C115 1.416(15)
C114 H114 0.9300
C115 C116 1.415(14)
C115 C124 1.433(14)
C116 C117 1.377(15)
C116 C142 1.446(16)
C117 C118 1.365(16)
C117 H117 0.9300
C118 C119 1.422(15)
C118 H118 0.9300
C119 C124 1.427(14)
C119 C120 1.429(16)
C120 C121 1.330(15)
C120 H120 0.9300
C121 C122 1.415(15)
C121 H121 0.9300
C122 C123 1.434(14)
C123 C124 1.409(19)
O61 C127 1.414(14)
O61 C128 1.423(15)
O62 C129 1.211(15)
O63 C132 1.24(2)
O64 C135 1.39(2)
O64 C139 1.43(2)
O65 C136 1.367(19)
O65 C140 1.412(19)
O66 C141 1.40(2)
O66 C137 1.42(2)
N1 C129 1.305(16)
N1 C130 1.453(17)
N1 H1N 0.8600
N2 C132 1.32(2)
N2 C131 1.441(17)
N2 H2N 0.8600
C125 C126 1.170(14)
C126 C127 1.486(17)
C127 H12A 0.9700
C127 H12B 0.9700
C128 C129 1.528(18)
C128 H12C 0.9700
C128 H12D 0.9700
C130 C131 1.476(19)
C130 H13A 0.9700
C130 H13B 0.9700
C131 H13C 0.9700
C131 H13D 0.9700
C132 C133 1.45(2)
C133 C138 1.37(2)
C133 C134 1.41(2)
C134 C135 1.40(2)
C134 H134 0.9300
C135 C136 1.31(2)
C136 C137 1.36(2)
C137 C138 1.41(2)
C138 H138 0.9300
C139 H13E 0.9600
C139 H13F 0.9600
C139 H13G 0.9600
C140 H14A 0.9600
C140 H14B 0.9600
C140 H14C 0.9600
C141 H14D 0.9600
C141 H14E 0.9600
C141 H14F 0.9600
O67 C144 1.417(14)
O67 C145 1.428(15)
O68 C146 1.210(16)
O69 C149 1.24(2)
O70 C152 1.38(2)
O70 C156 1.41(2)
O71 C153 1.363(19)
O71 C157 1.405(19)
O72 C158 1.39(2)
O72 C154 1.43(2)
N3 C146 1.305(16)
N3 C147 1.459(17)
N3 H3N 0.8600
N4 C149 1.32(2)
N4 C148 1.439(18)
N4 H4N 0.8600
C142 C143 1.167(14)
C143 C144 1.486(17)
C144 H14G 0.9700
C144 H14H 0.9700
C145 C146 1.526(19)
C145 H14I 0.9700
C145 H14J 0.9700
C147 C148 1.479(19)
C147 H14K 0.9700
C147 H14L 0.9700
C148 H14M 0.9700
C148 H14N 0.9700
C149 C150 1.45(2)
C150 C155 1.37(2)
C150 C151 1.41(2)
C151 C152 1.40(2)
C151 H151 0.9300
C152 C153 1.32(2)
C153 C154 1.36(2)
C154 C155 1.41(2)
C155 H155 0.9300
C156 H15A 0.9600
C156 H15B 0.9600
C156 H15C 0.9600
C157 H15D 0.9600
C157 H15E 0.9600
C157 H15F 0.9600
C158 H15G 0.9600
C158 H15H 0.9600
C158 H15I 0.9600
S1 O73 1.6354
S1 C159 1.8879
S1 C160 1.9116
C159 H15J 0.9600
C159 H15K 0.9600
C159 H15L 0.9600
C160 H16A 0.9600
C160 H16B 0.9600
C160 H16C 0.9600
S2 O74 1.6354
S2 C161 1.8880
S2 C162 1.9113
C161 H16D 0.9600
C161 H16E 0.9600
C161 H16F 0.9600
C162 H16G 0.9600
C162 H16H 0.9600
C162 H16I 0.9600
S3 O75 1.6355
S3 C163 1.8878
S3 C164 1.9115
C163 H16J 0.9600
C163 H16K 0.9600
C163 H16L 0.9600
C164 H16M 0.9600
C164 H16N 0.9600
C164 H16O 0.9600
